data_7205807
loop_
_publ_author_name
'Singh, Udai P.'
'Kashyap, Sujata'
'Singh, Hari Ji'
'Butcher, Ray J.'

_publ_section_title
;
 Anion directed supramolecular architecture of pyrazole based ionic
 salts
;
_journal_issue 12
_journal_name_full CrystEngComm
_journal_page_first 4110
_journal_paper_doi 10.1039/c0ce00820f
_journal_volume 13
_journal_year 2011
_chemical_formula_moiety
;
8(C15 H13 N2), 4(H O4 S), 2(O4 S), 3(H2 O)
;
_chemical_formula_sum 'C120 H114 N16 O27 S6'
_chemical_formula_weight 2404.63
_chemical_name_systematic
;
?
;
_space_group_IT_number 4
_symmetry_cell_setting monoclinic
_symmetry_space_group_name_Hall 'P 2yb'
_symmetry_space_group_name_H-M 'P 1 21 1'
_atom_sites_solution_hydrogens geom
_atom_sites_solution_primary direct
_atom_sites_solution_secondary difmap
_audit_creation_method SHELXL-97
_cell_angle_alpha 90.00
_cell_angle_beta 104.689(1)
_cell_angle_gamma 90.00
_cell_formula_units_Z 2
_cell_length_a 14.7258(7)
_cell_length_b 20.1708(8)
_cell_length_c 20.1033(7)
_cell_measurement_reflns_used 7634
_cell_measurement_temperature 123(2)
_cell_measurement_theta_max 28.33
_cell_measurement_theta_min 1.05
_cell_volume 5776.1(4)
_computing_cell_refinement 'Bruker kappa Apex'
_computing_data_collection 'Bruker kappa Apex'
_computing_data_reduction 'Bruker SAINT'
_computing_molecular_graphics 'Bruker XSHELL (Sheldrick, 2008)'
_computing_publication_material 'Bruker XSHELL'
_computing_structure_refinement 'SHELXL-97 (Sheldrick, 2008)'
_computing_structure_solution 'SHELXS-97 (Sheldrick, 2008)'
_diffrn_ambient_temperature 123(2)
_diffrn_measured_fraction_theta_full 0.998
_diffrn_measured_fraction_theta_max 0.996
_diffrn_measurement_device_type 'Bruker Apex 2 CCD area detector'
_diffrn_measurement_method '\w scans'
_diffrn_radiation_monochromator graphite
_diffrn_radiation_source 'fine-focus sealed tube'
_diffrn_radiation_type MoK\a
_diffrn_radiation_wavelength 0.71073
_diffrn_reflns_av_R_equivalents 0.0864
_diffrn_reflns_av_sigmaI/netI 0.1161
_diffrn_reflns_limit_h_max 19
_diffrn_reflns_limit_h_min -17
_diffrn_reflns_limit_k_max 26
_diffrn_reflns_limit_k_min -26
_diffrn_reflns_limit_l_max 26
_diffrn_reflns_limit_l_min -26
_diffrn_reflns_number 107003
_diffrn_reflns_theta_full 25.00
_diffrn_reflns_theta_max 28.33
_diffrn_reflns_theta_min 2.22
_exptl_absorpt_coefficient_mu 0.202
_exptl_absorpt_correction_T_max 0.964
_exptl_absorpt_correction_T_min 0.955
_exptl_absorpt_correction_type multi-scan
_exptl_absorpt_process_details '(SADABS; Bruker, 2000)'
_exptl_crystal_colour colourless
_exptl_crystal_density_diffrn 1.383
_exptl_crystal_density_method 'not measured'
_exptl_crystal_description block
_exptl_crystal_F_000 2516
_exptl_crystal_size_max 0.23
_exptl_crystal_size_mid 0.21
_exptl_crystal_size_min 0.18
_refine_diff_density_max 0.351
_refine_diff_density_min -0.372
_refine_diff_density_rms 0.073
_refine_ls_abs_structure_details 'Flack H D (1983), Acta Cryst. A39, 876-881'
_refine_ls_abs_structure_Flack 0.28(4)
_refine_ls_extinction_method none
_refine_ls_goodness_of_fit_ref 1.022
_refine_ls_hydrogen_treatment mixed
_refine_ls_matrix_type full
_refine_ls_number_parameters 1545
_refine_ls_number_reflns 27489
_refine_ls_number_restraints 10
_refine_ls_restrained_S_all 1.022
_refine_ls_R_factor_all 0.1144
_refine_ls_R_factor_gt 0.0588
_refine_ls_shift/su_max 0.000
_refine_ls_shift/su_mean 0.000
_refine_ls_structure_factor_coef Fsqd
_refine_ls_weighting_details 'calc w=1/[\s^2^(Fo^2^)+(0.0484P)^2^] where P=(Fo^2^+2Fc^2^)/3'
_refine_ls_weighting_scheme calc
_refine_ls_wR_factor_gt 0.1041
_refine_ls_wR_factor_ref 0.1235
_reflns_number_gt 17694
_reflns_number_total 27489
_reflns_threshold_expression I>2\s(I)
_cod_data_source_file c0ce00820f.txt
_cod_data_source_block ups898
_cod_original_sg_symbol_H-M 'P 21'
_cod_database_code 7205807

loop_
_symmetry_equiv_pos_as_xyz
'x, y, z'
'-x, y+1/2, -z'

loop_
_atom_site_label
_atom_site_type_symbol
_atom_site_fract_x
_atom_site_fract_y
_atom_site_fract_z
_atom_site_U_iso_or_equiv
_atom_site_adp_type
_atom_site_occupancy
_atom_site_symmetry_multiplicity
_atom_site_calc_flag
_atom_site_refinement_flags
_atom_site_disorder_assembly
_atom_site_disorder_group
S1A S 0.26394(6) 0.07824(5) 0.29291(4) 0.01818(19) Uani 1 1 d . . .
O1A O 0.22835(16) 0.12083(11) 0.34137(11) 0.0214(6) Uani 1 1 d . . .
O2A O 0.19772(17) 0.02323(12) 0.26936(14) 0.0335(7) Uani 1 1 d . . .
O3A O 0.35590(16) 0.05127(13) 0.32829(11) 0.0257(6) Uani 1 1 d . . .
O4A O 0.26988(17) 0.11921(12) 0.23423(11) 0.0223(6) Uani 1 1 d . . .
S1B S 0.60647(6) 0.07429(5) 0.77410(4) 0.01752(19) Uani 1 1 d . . .
O1B O 0.56066(16) 0.02825(11) 0.81314(11) 0.0187(5) Uani 1 1 d . . .
O2B O 0.53446(16) 0.12031(12) 0.73449(11) 0.0197(6) Uani 1 1 d . . .
O3B O 0.64328(16) 0.03426(12) 0.72461(11) 0.0217(6) Uani 1 1 d . . .
O4B O 0.68173(16) 0.11130(12) 0.82084(11) 0.0219(6) Uani 1 1 d . . .
S1C S 0.88409(6) 0.04928(5) 0.74932(4) 0.0192(2) Uani 1 1 d . . .
O1C O 0.79075(16) 0.06535(15) 0.69763(11) 0.0298(7) Uani 1 1 d . . .
H1C H 0.7460 0.0539 0.7140 0.045 Uiso 1 1 calc R . .
O2C O 0.86924(17) -0.00434(12) 0.79298(12) 0.0240(6) Uani 1 1 d . . .
O3C O 0.91545(17) 0.10822(12) 0.78977(12) 0.0255(6) Uani 1 1 d . . .
O4C O 0.94626(16) 0.03108(14) 0.70671(12) 0.0302(7) Uani 1 1 d . . .
S1D S 0.97534(6) 0.05779(4) 0.26631(4) 0.0194(2) Uani 1 1 d . . .
O1D O 1.03379(16) 0.05874(14) 0.21272(11) 0.0266(6) Uani 1 1 d . . .
H1D H 1.0884 0.0452 0.2310 0.040 Uiso 1 1 calc R . .
O2D O 0.87908(16) 0.05686(14) 0.22718(12) 0.0301(7) Uani 1 1 d . . .
O3D O 0.99828(17) 0.11710(12) 0.30894(12) 0.0237(6) Uani 1 1 d . . .
O4D O 1.00300(17) -0.00087(12) 0.30889(11) 0.0233(6) Uani 1 1 d . . .
S1E S 0.17472(6) 0.08116(5) 0.78623(4) 0.0206(2) Uani 1 1 d . . .
O1E O 0.10337(17) 0.08580(15) 0.71433(12) 0.0315(7) Uani 1 1 d . . .
H1E H 0.0521 0.0688 0.7164 0.047 Uiso 1 1 calc R . .
O2E O 0.15014(18) 0.02540(12) 0.82209(12) 0.0281(6) Uani 1 1 d . . .
O3E O 0.16726(18) 0.14336(12) 0.82173(12) 0.0280(6) Uani 1 1 d . . .
O4E O 0.26547(16) 0.07542(14) 0.77050(12) 0.0322(7) Uani 1 1 d . . .
S1F S 0.53329(6) 0.03672(5) 0.24959(4) 0.0224(2) Uani 1 1 d . . .
O1F O 0.48839(18) 0.09496(13) 0.28014(15) 0.0342(7) Uani 1 1 d . . .
H1F H 0.4425 0.0809 0.2937 0.051 Uiso 1 1 calc R . .
O2F O 0.45841(17) -0.00210(13) 0.20533(12) 0.0291(7) Uani 1 1 d . . .
O3F O 0.58488(17) -0.00353(13) 0.30667(12) 0.0294(7) Uani 1 1 d . . .
O4F O 0.59461(17) 0.06897(15) 0.21325(12) 0.0338(7) Uani 1 1 d . . .
O1W O 0.76005(18) 0.11688(14) 0.29460(12) 0.0272(6) Uani 1 1 d D . .
H1W1 H 0.8005(18) 0.103(2) 0.2761(18) 0.041 Uiso 1 1 d D . .
H1W2 H 0.7098(15) 0.106(2) 0.2686(17) 0.041 Uiso 1 1 d D . .
O2W O 0.41710(18) 0.15875(13) 0.81940(13) 0.0261(6) Uani 1 1 d D . .
H2W1 H 0.455(2) 0.151(2) 0.7964(18) 0.039 Uiso 1 1 d D . .
H2W2 H 0.3737(19) 0.1337(17) 0.8061(19) 0.039 Uiso 1 1 d D . .
O3W O 0.38611(17) -0.01163(13) 0.73028(12) 0.0238(6) Uani 1 1 d D . .
H3W1 H 0.4346(15) -0.0020(19) 0.7595(16) 0.036 Uiso 1 1 d D . .
H3W2 H 0.3462(18) 0.0127(17) 0.7371(19) 0.036 Uiso 1 1 d D . .
N1A N 0.32779(19) 0.03449(14) 0.09558(13) 0.0174(6) Uani 1 1 d . . .
H1AA H 0.3694 0.0147 0.1289 0.021 Uiso 1 1 calc R . .
N2A N 0.26608(18) 0.08013(15) 0.10441(13) 0.0186(6) Uani 1 1 d . . .
H2AB H 0.2610 0.0951 0.1444 0.022 Uiso 1 1 calc R . .
C1A C 0.3166(2) 0.02350(18) 0.02809(17) 0.0182(8) Uani 1 1 d . . .
C2A C 0.2439(2) 0.06392(17) -0.00614(16) 0.0175(8) Uani 1 1 d . . .
H2AA H 0.2194 0.0668 -0.0546 0.021 Uiso 1 1 calc R . .
C3A C 0.2130(2) 0.09958(17) 0.04300(17) 0.0185(8) Uani 1 1 d . . .
C4A C 0.1396(2) 0.15039(18) 0.03519(17) 0.0179(8) Uani 1 1 d . . .
C5A C 0.1198(3) 0.18075(19) 0.09167(18) 0.0259(9) Uani 1 1 d . . .
H5AA H 0.1528 0.1677 0.1367 0.031 Uiso 1 1 calc R . .
C6A C 0.0519(3) 0.2301(2) 0.0829(2) 0.0358(11) Uani 1 1 d . . .
H6AA H 0.0386 0.2509 0.1218 0.043 Uiso 1 1 calc R . .
C7A C 0.0036(3) 0.2490(2) 0.0167(2) 0.0344(10) Uani 1 1 d . . .
H7AA H -0.0422 0.2832 0.0103 0.041 Uiso 1 1 calc R . .
C8A C 0.0220(3) 0.2185(2) -0.0386(2) 0.0336(10) Uani 1 1 d . . .
H8AA H -0.0120 0.2309 -0.0836 0.040 Uiso 1 1 calc R . .
C9A C 0.0901(3) 0.1691(2) -0.03030(19) 0.0263(9) Uani 1 1 d . . .
H9AA H 0.1026 0.1483 -0.0695 0.032 Uiso 1 1 calc R . .
C10A C 0.3747(2) -0.02421(17) 0.00201(17) 0.0160(8) Uani 1 1 d . . .
C11A C 0.4433(3) -0.06253(18) 0.04621(19) 0.0246(9) Uani 1 1 d . . .
H11A H 0.4525 -0.0586 0.0946 0.030 Uiso 1 1 calc R . .
C12A C 0.4982(3) -0.10639(19) 0.01979(19) 0.0258(9) Uani 1 1 d . . .
H12A H 0.5444 -0.1326 0.0501 0.031 Uiso 1 1 calc R . .
C13A C 0.4854(3) -0.11183(18) -0.05010(19) 0.0230(9) Uani 1 1 d . . .
H13A H 0.5236 -0.1413 -0.0680 0.028 Uiso 1 1 calc R . .
C14A C 0.4175(3) -0.07471(19) -0.09444(19) 0.0260(9) Uani 1 1 d . . .
H14A H 0.4086 -0.0789 -0.1427 0.031 Uiso 1 1 calc R . .
C15A C 0.3623(3) -0.03141(18) -0.06835(18) 0.0218(8) Uani 1 1 d . . .
H15A H 0.3153 -0.0062 -0.0991 0.026 Uiso 1 1 calc R . .
N1B N 0.57107(19) 0.06318(15) -0.05882(14) 0.0211(7) Uani 1 1 d . . .
H1BA H 0.5814 0.0460 -0.0965 0.025 Uiso 1 1 calc R . .
N2B N 0.5078(2) 0.11046(14) -0.05682(14) 0.0199(7) Uani 1 1 d . . .
H2BB H 0.4707 0.1296 -0.0930 0.024 Uiso 1 1 calc R . .
C1B C 0.6162(2) 0.04607(18) 0.00557(17) 0.0215(8) Uani 1 1 d . . .
C2B C 0.5785(2) 0.08405(19) 0.05003(17) 0.0224(8) Uani 1 1 d . . .
H2BA H 0.5963 0.0826 0.0989 0.027 Uiso 1 1 calc R . .
C3B C 0.5101(3) 0.12421(18) 0.00943(17) 0.0216(8) Uani 1 1 d . . .
C4B C 0.4474(3) 0.17335(18) 0.02798(18) 0.0208(8) Uani 1 1 d . . .
C5B C 0.3889(3) 0.21320(19) -0.0212(2) 0.0269(9) Uani 1 1 d . . .
H5BA H 0.3914 0.2106 -0.0679 0.032 Uiso 1 1 calc R . .
C6B C 0.3273(3) 0.2564(2) -0.0024(2) 0.0290(9) Uani 1 1 d . . .
H6BA H 0.2868 0.2829 -0.0364 0.035 Uiso 1 1 calc R . .
C7B C 0.3239(3) 0.2614(2) 0.0653(2) 0.0332(10) Uani 1 1 d . . .
H7BA H 0.2824 0.2919 0.0783 0.040 Uiso 1 1 calc R . .
C8B C 0.3818(3) 0.2214(2) 0.1140(2) 0.0310(10) Uani 1 1 d . . .
H8BA H 0.3782 0.2233 0.1604 0.037 Uiso 1 1 calc R . .
C9B C 0.4443(3) 0.17902(19) 0.09603(18) 0.0253(9) Uani 1 1 d . . .
H9BA H 0.4858 0.1534 0.1304 0.030 Uiso 1 1 calc R . .
C10B C 0.6917(3) -0.00394(18) 0.01954(18) 0.0228(9) Uani 1 1 d . . .
C11B C 0.7149(3) -0.03853(18) -0.03378(19) 0.0231(9) Uani 1 1 d . . .
H11C H 0.6800 -0.0312 -0.0799 0.028 Uiso 1 1 calc R . .
C12B C 0.7887(3) -0.0837(2) -0.0201(2) 0.0305(10) Uani 1 1 d . . .
H12C H 0.8043 -0.1073 -0.0567 0.037 Uiso 1 1 calc R . .
C13B C 0.8398(3) -0.0941(2) 0.0479(2) 0.0316(10) Uani 1 1 d . . .
H13C H 0.8895 -0.1256 0.0577 0.038 Uiso 1 1 calc R . .
C14B C 0.8185(3) -0.0591(2) 0.1004(2) 0.0346(10) Uani 1 1 d . . .
H14C H 0.8549 -0.0654 0.1462 0.041 Uiso 1 1 calc R . .
C15B C 0.7439(3) -0.0143(2) 0.08694(19) 0.0283(9) Uani 1 1 d . . .
H15C H 0.7287 0.0090 0.1237 0.034 Uiso 1 1 calc R . .
N1C N 0.89568(19) 0.04299(15) -0.07700(13) 0.0197(7) Uani 1 1 d . . .
H1CA H 0.8982 0.0229 -0.1153 0.024 Uiso 1 1 calc R . .
N2C N 0.83359(19) 0.09002(14) -0.07158(14) 0.0194(7) Uani 1 1 d . . .
H2CB H 0.7900 0.1063 -0.1061 0.023 Uiso 1 1 calc R . .
C1C C 0.9533(2) 0.03139(19) -0.01489(17) 0.0205(8) Uani 1 1 d . . .
C2C C 0.9246(2) 0.07176(19) 0.03143(17) 0.0222(8) Uani 1 1 d . . .
H2CA H 0.9519 0.0741 0.0795 0.027 Uiso 1 1 calc R . .
C3C C 0.8480(2) 0.10855(18) -0.00545(17) 0.0192(8) Uani 1 1 d . . .
C4C C 0.7917(3) 0.15825(18) 0.01765(19) 0.0242(9) Uani 1 1 d . . .
C5C C 0.7267(3) 0.19794(19) -0.0284(2) 0.0260(9) Uani 1 1 d . . .
H5CA H 0.7196 0.1932 -0.0765 0.031 Uiso 1 1 calc R . .
C6C C 0.6730(3) 0.2438(2) -0.0047(2) 0.0319(10) Uani 1 1 d . . .
H6CA H 0.6286 0.2700 -0.0364 0.038 Uiso 1 1 calc R . .
C7C C 0.6833(3) 0.2516(2) 0.0643(2) 0.0405(12) Uani 1 1 d . . .
H7CA H 0.6470 0.2839 0.0803 0.049 Uiso 1 1 calc R . .
C8C C 0.7466(3) 0.2125(2) 0.1112(2) 0.0453(13) Uani 1 1 d . . .
H8CA H 0.7527 0.2175 0.1592 0.054 Uiso 1 1 calc R . .
C9C C 0.8003(3) 0.1667(2) 0.08788(19) 0.0338(11) Uani 1 1 d . . .
H9CA H 0.8440 0.1404 0.1200 0.041 Uiso 1 1 calc R . .
C10C C 1.0296(2) -0.01824(18) -0.00475(18) 0.0189(8) Uani 1 1 d . . .
C11C C 1.0564(3) -0.04553(18) -0.05952(19) 0.0230(9) Uani 1 1 d . . .
H11D H 1.0257 -0.0327 -0.1051 0.028 Uiso 1 1 calc R . .
C12C C 1.1289(3) -0.0923(2) -0.0479(2) 0.0288(10) Uani 1 1 d . . .
H12D H 1.1467 -0.1116 -0.0858 0.035 Uiso 1 1 calc R . .
C13C C 1.1745(3) -0.11030(19) 0.0178(2) 0.0290(10) Uani 1 1 d . . .
H13D H 1.2241 -0.1417 0.0255 0.035 Uiso 1 1 calc R . .
C14C C 1.1480(3) -0.0825(2) 0.0731(2) 0.0292(10) Uani 1 1 d . . .
H14D H 1.1798 -0.0947 0.1187 0.035 Uiso 1 1 calc R . .
C15C C 1.0753(3) -0.03685(19) 0.06215(19) 0.0269(9) Uani 1 1 d . . .
H15D H 1.0567 -0.0183 0.1001 0.032 Uiso 1 1 calc R . .
N1D N 0.08524(18) 0.03735(14) 0.43926(13) 0.0167(6) Uani 1 1 d . . .
H1DA H 0.0605 0.0171 0.4001 0.020 Uiso 1 1 calc R . .
N2D N 0.15118(18) 0.08492(14) 0.44866(13) 0.0178(6) Uani 1 1 d . . .
H2DA H 0.1757 0.1012 0.4165 0.021 Uiso 1 1 calc R . .
C1D C 0.0629(2) 0.02555(17) 0.49927(16) 0.0153(7) Uani 1 1 d . . .
C2D C 0.1194(2) 0.06626(17) 0.54789(16) 0.0193(8) Uani 1 1 d . . .
H2DB H 0.1206 0.0681 0.5953 0.023 Uiso 1 1 calc R . .
C3D C 0.1739(2) 0.10383(17) 0.51537(17) 0.0176(8) Uani 1 1 d . . .
C4D C 0.2411(2) 0.15682(18) 0.54230(18) 0.0194(8) Uani 1 1 d . . .
C5D C 0.2804(3) 0.19582(19) 0.49931(19) 0.0253(9) Uani 1 1 d . . .
H5DA H 0.2660 0.1868 0.4514 0.030 Uiso 1 1 calc R . .
C6D C 0.3401(3) 0.2475(2) 0.52641(19) 0.0286(9) Uani 1 1 d . . .
H6DA H 0.3659 0.2744 0.4970 0.034 Uiso 1 1 calc R . .
C7D C 0.3626(3) 0.2600(2) 0.5966(2) 0.0318(10) Uani 1 1 d . . .
H7DA H 0.4034 0.2957 0.6151 0.038 Uiso 1 1 calc R . .
C8D C 0.3259(3) 0.2211(2) 0.6393(2) 0.0310(10) Uani 1 1 d . . .
H8DA H 0.3423 0.2294 0.6874 0.037 Uiso 1 1 calc R . .
C9D C 0.2651(3) 0.16957(18) 0.61253(18) 0.0232(9) Uani 1 1 d . . .
H9DA H 0.2397 0.1429 0.6424 0.028 Uiso 1 1 calc R . .
C10D C -0.0094(2) -0.02288(18) 0.50550(18) 0.0190(8) Uani 1 1 d . . .
C11D C -0.0731(2) -0.04974(18) 0.44840(18) 0.0214(8) Uani 1 1 d . . .
H11E H -0.0704 -0.0372 0.4034 0.026 Uiso 1 1 calc R . .
C12D C -0.1399(3) -0.09425(19) 0.45711(19) 0.0247(9) Uani 1 1 d . . .
H12E H -0.1830 -0.1122 0.4179 0.030 Uiso 1 1 calc R . .
C13D C -0.1451(3) -0.11336(19) 0.5226(2) 0.0273(9) Uani 1 1 d . . .
H13E H -0.1910 -0.1444 0.5284 0.033 Uiso 1 1 calc R . .
C14D C -0.0823(3) -0.0864(2) 0.57873(19) 0.0270(9) Uani 1 1 d . . .
H14E H -0.0859 -0.0986 0.6236 0.032 Uiso 1 1 calc R . .
C15D C -0.0143(3) -0.04190(19) 0.57143(19) 0.0257(9) Uani 1 1 d . . .
H15E H 0.0288 -0.0243 0.6109 0.031 Uiso 1 1 calc R . .
N1E N 0.39889(18) 0.02590(14) 0.60463(13) 0.0175(7) Uani 1 1 d . . .
H1EA H 0.3827 0.0096 0.6406 0.021 Uiso 1 1 calc R . .
N2E N 0.46066(18) 0.07487(15) 0.60605(13) 0.0173(6) Uani 1 1 d . . .
H2EB H 0.4914 0.0960 0.6432 0.021 Uiso 1 1 calc R . .
C1E C 0.3654(2) 0.00562(17) 0.53863(17) 0.0169(8) Uani 1 1 d . . .
C2E C 0.4075(2) 0.04349(17) 0.49840(16) 0.0181(8) Uani 1 1 d . . .
H2EA H 0.3971 0.0408 0.4499 0.022 Uiso 1 1 calc R . .
C3E C 0.4685(2) 0.08671(18) 0.54207(16) 0.0179(8) Uani 1 1 d . . .
C4E C 0.5332(2) 0.13742(17) 0.52741(18) 0.0180(8) Uani 1 1 d . . .
C5E C 0.5868(3) 0.17767(19) 0.5783(2) 0.0258(9) Uani 1 1 d . . .
H5EA H 0.5812 0.1737 0.6242 0.031 Uiso 1 1 calc R . .
C6E C 0.6477(3) 0.2230(2) 0.5634(2) 0.0331(10) Uani 1 1 d . . .
H6EA H 0.6841 0.2503 0.5986 0.040 Uiso 1 1 calc R . .
C7E C 0.6560(3) 0.2287(2) 0.4967(2) 0.0318(10) Uani 1 1 d . . .
H7EA H 0.6986 0.2601 0.4863 0.038 Uiso 1 1 calc R . .
C8E C 0.6037(3) 0.1898(2) 0.4455(2) 0.0276(9) Uani 1 1 d . . .
H8EA H 0.6103 0.1942 0.3999 0.033 Uiso 1 1 calc R . .
C9E C 0.5412(3) 0.14415(19) 0.45975(19) 0.0234(9) Uani 1 1 d . . .
H9EA H 0.5041 0.1176 0.4240 0.028 Uiso 1 1 calc R . .
C10E C 0.2942(2) -0.04734(17) 0.52011(17) 0.0172(8) Uani 1 1 d . . .
C11E C 0.2567(3) -0.07843(18) 0.56902(19) 0.0221(9) Uani 1 1 d . . .
H11F H 0.2778 -0.0664 0.6161 0.027 Uiso 1 1 calc R . .
C12E C 0.1885(3) -0.12698(18) 0.54903(19) 0.0253(9) Uani 1 1 d . . .
H12F H 0.1633 -0.1480 0.5826 0.030 Uiso 1 1 calc R . .
C13E C 0.1572(3) -0.14492(19) 0.4814(2) 0.0279(9) Uani 1 1 d . . .
H13F H 0.1098 -0.1777 0.4682 0.033 Uiso 1 1 calc R . .
C14E C 0.1947(3) -0.11520(19) 0.43257(19) 0.0270(9) Uani 1 1 d . . .
H14F H 0.1738 -0.1284 0.3858 0.032 Uiso 1 1 calc R . .
C15E C 0.2631(3) -0.06598(18) 0.45125(18) 0.0234(9) Uani 1 1 d . . .
H15F H 0.2883 -0.0454 0.4174 0.028 Uiso 1 1 calc R . .
N1F N 0.76500(19) 0.08037(16) 0.42263(13) 0.0204(7) Uani 1 1 d . . .
H1FA H 0.7766 0.0980 0.3856 0.024 Uiso 1 1 calc R . .
N2F N 0.6996(2) 0.03470(15) 0.42314(13) 0.0208(7) Uani 1 1 d . . .
H2FB H 0.6613 0.0175 0.3863 0.025 Uiso 1 1 calc R . .
C1F C 0.8104(2) 0.09506(18) 0.48804(17) 0.0192(8) Uani 1 1 d . . .
C2F C 0.7714(2) 0.05696(18) 0.53021(18) 0.0224(8) Uani 1 1 d . . .
H2FA H 0.7892 0.0566 0.5791 0.027 Uiso 1 1 calc R . .
C3F C 0.7010(2) 0.01900(18) 0.48822(17) 0.0186(8) Uani 1 1 d . . .
C4F C 0.6361(2) -0.03004(18) 0.50548(17) 0.0187(8) Uani 1 1 d . . .
C5F C 0.5721(3) -0.06550(18) 0.45399(19) 0.0232(9) Uani 1 1 d . . .
H5FA H 0.5703 -0.0587 0.4069 0.028 Uiso 1 1 calc R . .
C6F C 0.5118(3) -0.11042(19) 0.4725(2) 0.0279(10) Uani 1 1 d . . .
H6FA H 0.4679 -0.1340 0.4377 0.033 Uiso 1 1 calc R . .
C7F C 0.5147(3) -0.12145(19) 0.54061(19) 0.0251(9) Uani 1 1 d . . .
H7FA H 0.4739 -0.1531 0.5529 0.030 Uiso 1 1 calc R . .
C8F C 0.5777(3) -0.0859(2) 0.5913(2) 0.0288(9) Uani 1 1 d . . .
H8FA H 0.5794 -0.0928 0.6383 0.035 Uiso 1 1 calc R . .
C9F C 0.6377(3) -0.04081(19) 0.57359(19) 0.0269(9) Uani 1 1 d . . .
H9FA H 0.6807 -0.0169 0.6086 0.032 Uiso 1 1 calc R . .
C10F C 0.8872(2) 0.14362(18) 0.50483(18) 0.0203(8) Uani 1 1 d . . .
C11F C 0.9231(3) 0.1729(2) 0.45441(19) 0.0276(9) Uani 1 1 d . . .
H11B H 0.8974 0.1620 0.4074 0.033 Uiso 1 1 calc R . .
C12F C 0.9952(3) 0.21747(19) 0.4723(2) 0.0275(9) Uani 1 1 d . . .
H12B H 1.0193 0.2371 0.4373 0.033 Uiso 1 1 calc R . .
C13F C 1.0336(3) 0.23438(19) 0.53961(19) 0.0256(9) Uani 1 1 d . . .
H13G H 1.0829 0.2660 0.5513 0.031 Uiso 1 1 calc R . .
C14F C 0.9992(3) 0.20472(19) 0.59027(19) 0.0265(9) Uani 1 1 d . . .
H14G H 1.0263 0.2153 0.6372 0.032 Uiso 1 1 calc R . .
C15F C 0.9262(3) 0.16006(19) 0.57349(18) 0.0249(9) Uani 1 1 d . . .
H15G H 0.9025 0.1405 0.6086 0.030 Uiso 1 1 calc R . .
N1H N 0.9551(2) 0.23407(15) 0.77229(14) 0.0221(7) Uani 1 1 d . . .
H1HA H 0.9267 0.1969 0.7781 0.027 Uiso 1 1 calc R . .
N2H N 1.0469(2) 0.24043(14) 0.77609(14) 0.0217(7) Uani 1 1 d . . .
H2HB H 1.0880 0.2079 0.7849 0.026 Uiso 1 1 calc R . .
C1H C 0.9131(3) 0.29404(18) 0.75806(18) 0.0211(8) Uani 1 1 d . . .
C2H C 0.9823(3) 0.33875(18) 0.75203(18) 0.0219(9) Uani 1 1 d . . .
H2HA H 0.9738 0.3846 0.7414 0.026 Uiso 1 1 calc R . .
C3H C 1.0669(3) 0.30361(18) 0.76446(17) 0.0200(8) Uani 1 1 d . . .
C4H C 1.1610(3) 0.32626(18) 0.76573(17) 0.0208(8) Uani 1 1 d . . .
C5H C 1.2416(3) 0.2910(2) 0.80003(19) 0.0295(10) Uani 1 1 d . . .
H5HA H 1.2354 0.2498 0.8215 0.035 Uiso 1 1 calc R . .
C6H C 1.3302(3) 0.31607(19) 0.8027(2) 0.0305(10) Uani 1 1 d . . .
H6HA H 1.3845 0.2921 0.8260 0.037 Uiso 1 1 calc R . .
C7H C 1.3397(3) 0.37640(19) 0.7712(2) 0.0292(10) Uani 1 1 d . . .
H7HA H 1.4002 0.3937 0.7729 0.035 Uiso 1 1 calc R . .
C8H C 1.2597(3) 0.4107(2) 0.7375(2) 0.0312(10) Uani 1 1 d . . .
H8HA H 1.2658 0.4516 0.7157 0.037 Uiso 1 1 calc R . .
C9H C 1.1712(3) 0.38633(19) 0.73530(19) 0.0281(9) Uani 1 1 d . . .
H9HA H 1.1172 0.4110 0.7127 0.034 Uiso 1 1 calc R . .
C10H C 0.8129(3) 0.30406(17) 0.75189(17) 0.0203(8) Uani 1 1 d . . .
C11H C 0.7531(3) 0.2533(2) 0.76115(19) 0.0306(10) Uani 1 1 d . . .
H11H H 0.7774 0.2097 0.7708 0.037 Uiso 1 1 calc R . .
C12H C 0.6589(3) 0.2649(2) 0.7566(2) 0.0344(10) Uani 1 1 d . . .
H12H H 0.6189 0.2297 0.7628 0.041 Uiso 1 1 calc R . .
C13H C 0.6233(3) 0.3292(2) 0.7427(2) 0.0329(10) Uani 1 1 d . . .
H13B H 0.5589 0.3376 0.7393 0.039 Uiso 1 1 calc R . .
C14H C 0.6813(3) 0.38060(19) 0.7338(2) 0.0288(10) Uani 1 1 d . . .
H14B H 0.6569 0.4242 0.7245 0.035 Uiso 1 1 calc R . .
C15H C 0.7760(3) 0.36802(18) 0.73846(18) 0.0260(9) Uani 1 1 d . . .
H15H H 0.8159 0.4033 0.7325 0.031 Uiso 1 1 calc R . .
N1G N 0.0645(2) 0.23552(14) 0.28559(14) 0.0184(7) Uani 1 1 d . . .
H1GA H 0.0331 0.2017 0.2960 0.022 Uiso 1 1 calc R . .
N2G N 0.1548(2) 0.23441(14) 0.28490(14) 0.0201(7) Uani 1 1 d . . .
H2GB H 0.1916 0.1995 0.2940 0.024 Uiso 1 1 calc R . .
C1G C 0.0288(3) 0.29649(17) 0.26791(16) 0.0175(8) Uani 1 1 d . . .
C2G C 0.1016(2) 0.33518(17) 0.25657(17) 0.0175(8) Uani 1 1 d . . .
H2GA H 0.0980 0.3805 0.2435 0.021 Uiso 1 1 calc R . .
C3G C 0.1809(3) 0.29466(18) 0.26813(18) 0.0188(8) Uani 1 1 d . . .
C4G C 0.2772(2) 0.30804(17) 0.26451(17) 0.0170(8) Uani 1 1 d . . .
C5G C 0.3513(3) 0.26684(19) 0.29617(19) 0.0247(9) Uani 1 1 d . . .
H5GA H 0.3398 0.2296 0.3218 0.030 Uiso 1 1 calc R . .
C6G C 0.4418(3) 0.2793(2) 0.2908(2) 0.0298(10) Uani 1 1 d . . .
H6GA H 0.4920 0.2507 0.3122 0.036 Uiso 1 1 calc R . .
C7G C 0.4580(3) 0.3341(2) 0.2536(2) 0.0281(9) Uani 1 1 d . . .
H7GA H 0.5197 0.3428 0.2495 0.034 Uiso 1 1 calc R . .
C8G C 0.3852(3) 0.37653(18) 0.22239(19) 0.0239(9) Uani 1 1 d . . .
H8GA H 0.3971 0.4140 0.1972 0.029 Uiso 1 1 calc R . .
C9G C 0.2954(3) 0.36381(18) 0.22824(18) 0.0217(8) Uani 1 1 d . . .
H9GA H 0.2456 0.3930 0.2076 0.026 Uiso 1 1 calc R . .
C10G C -0.0685(2) 0.31240(18) 0.26639(16) 0.0176(8) Uani 1 1 d . . .
C11G C -0.1286(2) 0.26588(19) 0.28426(17) 0.0207(8) Uani 1 1 d . . .
H11G H -0.1062 0.2223 0.2968 0.025 Uiso 1 1 calc R . .
C12G C -0.2192(3) 0.28185(19) 0.28401(18) 0.0251(9) Uani 1 1 d . . .
H12G H -0.2590 0.2498 0.2968 0.030 Uiso 1 1 calc R . .
C13G C -0.2525(3) 0.3456(2) 0.26472(19) 0.0271(9) Uani 1 1 d . . .
H13H H -0.3152 0.3568 0.2644 0.032 Uiso 1 1 calc R . .
C14G C -0.1955(3) 0.3923(2) 0.2462(2) 0.0303(10) Uani 1 1 d . . .
H14H H -0.2189 0.4355 0.2329 0.036 Uiso 1 1 calc R . .
C15G C -0.1032(3) 0.37587(18) 0.24715(19) 0.0253(9) Uani 1 1 d . . .
H15B H -0.0636 0.4081 0.2346 0.030 Uiso 1 1 calc R . .

loop_
_atom_site_aniso_label
_atom_site_aniso_U_11
_atom_site_aniso_U_22
_atom_site_aniso_U_33
_atom_site_aniso_U_23
_atom_site_aniso_U_13
_atom_site_aniso_U_12
S1A 0.0193(5) 0.0153(5) 0.0201(4) 0.0005(4) 0.0054(4) 0.0023(4)
O1A 0.0259(14) 0.0168(13) 0.0251(13) 0.0025(11) 0.0133(11) 0.0046(11)
O2A 0.0237(15) 0.0160(15) 0.0573(18) -0.0093(13) 0.0039(13) -0.0022(12)
O3A 0.0234(14) 0.0311(16) 0.0218(13) 0.0029(12) 0.0045(11) 0.0095(12)
O4A 0.0300(15) 0.0235(14) 0.0136(12) 0.0025(11) 0.0059(11) 0.0052(12)
S1B 0.0158(4) 0.0197(5) 0.0152(4) -0.0009(4) 0.0006(4) 0.0000(4)
O1B 0.0227(13) 0.0162(13) 0.0173(12) 0.0012(10) 0.0053(10) -0.0029(11)
O2B 0.0178(13) 0.0188(14) 0.0196(12) 0.0017(11) -0.0010(11) 0.0010(11)
O3B 0.0219(13) 0.0254(15) 0.0184(12) -0.0075(11) 0.0066(10) -0.0022(12)
O4B 0.0168(13) 0.0208(14) 0.0224(13) -0.0050(11) -0.0055(11) -0.0027(11)
S1C 0.0185(5) 0.0211(5) 0.0179(4) -0.0010(4) 0.0041(4) -0.0011(4)
O1C 0.0180(13) 0.0495(19) 0.0210(13) 0.0090(13) 0.0034(11) -0.0020(14)
O2C 0.0317(15) 0.0165(14) 0.0214(13) -0.0017(11) 0.0027(12) -0.0037(12)
O3C 0.0315(15) 0.0218(15) 0.0209(13) 0.0014(11) 0.0026(12) -0.0062(12)
O4C 0.0218(14) 0.0459(18) 0.0259(14) -0.0121(13) 0.0115(11) -0.0019(13)
S1D 0.0210(5) 0.0206(5) 0.0157(4) 0.0007(4) 0.0026(4) -0.0034(4)
O1D 0.0205(13) 0.0420(18) 0.0173(12) 0.0024(12) 0.0045(10) 0.0016(13)
O2D 0.0184(13) 0.0423(18) 0.0264(13) -0.0046(13) -0.0003(11) -0.0001(13)
O3D 0.0307(15) 0.0153(14) 0.0228(14) -0.0021(11) 0.0028(12) -0.0062(12)
O4D 0.0343(15) 0.0151(14) 0.0193(13) 0.0002(11) 0.0046(12) -0.0040(12)
S1E 0.0189(5) 0.0211(5) 0.0206(4) 0.0005(4) 0.0028(4) 0.0029(4)
O1E 0.0223(14) 0.0494(19) 0.0206(13) 0.0072(13) 0.0011(11) -0.0040(14)
O2E 0.0348(16) 0.0202(15) 0.0275(14) 0.0066(12) 0.0046(12) -0.0016(13)
O3E 0.0349(16) 0.0181(14) 0.0289(14) -0.0016(12) 0.0043(13) 0.0046(12)
O4E 0.0200(14) 0.0413(17) 0.0373(15) -0.0049(14) 0.0110(12) 0.0041(14)
S1F 0.0183(5) 0.0306(6) 0.0170(4) 0.0008(4) 0.0020(4) 0.0038(4)
O1F 0.0281(16) 0.0260(16) 0.0548(18) -0.0109(14) 0.0218(14) -0.0046(13)
O2F 0.0224(14) 0.0363(17) 0.0228(14) -0.0027(12) -0.0053(12) 0.0021(13)
O3F 0.0279(15) 0.0368(17) 0.0173(13) 0.0047(12) -0.0056(12) 0.0018(13)
O4F 0.0256(15) 0.054(2) 0.0234(13) 0.0068(14) 0.0093(11) -0.0029(15)
O1W 0.0216(14) 0.0350(17) 0.0248(15) 0.0029(13) 0.0054(12) -0.0028(14)
O2W 0.0262(16) 0.0270(17) 0.0242(15) 0.0007(12) 0.0046(13) 0.0037(13)
O3W 0.0182(14) 0.0305(17) 0.0223(14) -0.0025(12) 0.0044(12) -0.0045(13)
N1A 0.0182(15) 0.0173(16) 0.0153(14) 0.0013(13) 0.0018(12) 0.0034(14)
N2A 0.0209(15) 0.0179(16) 0.0160(14) -0.0008(13) 0.0029(12) 0.0040(14)
C1A 0.022(2) 0.016(2) 0.0147(17) -0.0028(15) 0.0009(15) -0.0041(16)
C2A 0.0179(18) 0.017(2) 0.0157(17) -0.0022(15) -0.0001(14) 0.0019(16)
C3A 0.0145(18) 0.020(2) 0.0200(18) 0.0004(15) 0.0033(15) -0.0004(16)
C4A 0.0123(18) 0.020(2) 0.0204(19) -0.0018(16) 0.0020(15) 0.0009(16)
C5A 0.026(2) 0.032(2) 0.0161(19) -0.0036(17) -0.0016(17) 0.0104(19)
C6A 0.034(2) 0.044(3) 0.028(2) -0.014(2) 0.004(2) 0.004(2)
C7A 0.038(3) 0.029(2) 0.035(2) 0.002(2) 0.005(2) 0.016(2)
C8A 0.032(2) 0.042(3) 0.025(2) 0.006(2) 0.0040(19) 0.013(2)
C9A 0.027(2) 0.033(2) 0.0193(19) 0.0025(18) 0.0064(18) 0.0046(19)
C10A 0.0154(18) 0.0130(18) 0.0188(18) -0.0045(15) 0.0032(15) -0.0002(15)
C11A 0.026(2) 0.026(2) 0.022(2) -0.0001(17) 0.0056(17) 0.0043(18)
C12A 0.024(2) 0.021(2) 0.028(2) 0.0006(17) -0.0009(18) 0.0092(18)
C13A 0.019(2) 0.019(2) 0.032(2) -0.0060(17) 0.0086(18) 0.0015(17)
C14A 0.027(2) 0.027(2) 0.025(2) -0.0026(18) 0.0086(18) 0.0024(18)
C15A 0.023(2) 0.022(2) 0.0214(19) 0.0021(16) 0.0067(17) 0.0034(17)
N1B 0.0251(17) 0.0231(18) 0.0165(14) -0.0025(13) 0.0075(13) -0.0006(15)
N2B 0.0225(17) 0.0202(17) 0.0165(15) 0.0020(13) 0.0041(13) 0.0026(14)
C1B 0.0217(19) 0.022(2) 0.0191(18) 0.0020(16) 0.0024(15) -0.0060(17)
C2B 0.026(2) 0.024(2) 0.0170(17) 0.0001(17) 0.0062(16) -0.0025(18)
C3B 0.024(2) 0.023(2) 0.0176(19) -0.0028(16) 0.0044(16) -0.0076(18)
C4B 0.021(2) 0.018(2) 0.024(2) -0.0042(16) 0.0071(17) -0.0032(17)
C5B 0.033(2) 0.023(2) 0.024(2) -0.0007(17) 0.0064(19) 0.0001(19)
C6B 0.032(2) 0.023(2) 0.033(2) -0.0021(18) 0.0093(19) 0.0016(19)
C7B 0.037(2) 0.020(2) 0.048(3) -0.004(2) 0.020(2) 0.0000(19)
C8B 0.041(3) 0.026(2) 0.029(2) -0.0070(18) 0.015(2) -0.004(2)
C9B 0.032(2) 0.023(2) 0.0203(19) -0.0019(17) 0.0052(18) -0.0070(18)
C10B 0.024(2) 0.020(2) 0.023(2) 0.0038(17) 0.0036(17) -0.0052(18)
C11B 0.025(2) 0.018(2) 0.024(2) 0.0031(16) 0.0028(18) -0.0023(18)
C12B 0.030(2) 0.022(2) 0.039(2) -0.0055(19) 0.008(2) -0.0083(19)
C13B 0.028(2) 0.019(2) 0.045(3) 0.009(2) 0.005(2) 0.0000(19)
C14B 0.034(3) 0.038(3) 0.027(2) 0.013(2) 0.002(2) 0.002(2)
C15B 0.033(2) 0.030(2) 0.021(2) 0.0052(18) 0.0047(18) 0.0027(19)
N1C 0.0213(16) 0.0223(17) 0.0147(14) -0.0022(13) 0.0036(13) 0.0003(14)
N2C 0.0189(16) 0.0202(18) 0.0164(15) 0.0034(13) -0.0003(13) 0.0015(14)
C1C 0.0176(19) 0.024(2) 0.0176(18) 0.0024(17) 0.0006(15) -0.0058(17)
C2C 0.0195(19) 0.026(2) 0.0192(17) 0.0058(17) 0.0005(15) -0.0016(18)
C3C 0.0172(19) 0.024(2) 0.0154(18) -0.0005(16) 0.0020(15) -0.0047(17)
C4C 0.023(2) 0.020(2) 0.028(2) -0.0041(17) 0.0036(18) -0.0048(18)
C5C 0.029(2) 0.020(2) 0.026(2) -0.0017(17) 0.0006(19) -0.0045(18)
C6C 0.026(2) 0.018(2) 0.050(3) -0.001(2) 0.006(2) -0.0007(19)
C7C 0.033(3) 0.033(3) 0.055(3) -0.023(2) 0.010(2) 0.002(2)
C8C 0.036(3) 0.062(3) 0.034(2) -0.025(2) 0.002(2) 0.007(3)
C9C 0.030(2) 0.043(3) 0.024(2) -0.010(2) 0.0005(19) 0.011(2)
C10C 0.0175(19) 0.016(2) 0.0222(19) 0.0058(16) 0.0033(16) -0.0037(16)
C11C 0.021(2) 0.021(2) 0.024(2) -0.0020(17) 0.0000(17) 0.0000(17)
C12C 0.028(2) 0.027(2) 0.034(2) -0.0093(19) 0.0114(19) -0.0047(19)
C13C 0.021(2) 0.017(2) 0.049(3) 0.0031(19) 0.010(2) 0.0009(17)
C14C 0.020(2) 0.034(3) 0.028(2) 0.0133(19) -0.0044(18) -0.0022(19)
C15C 0.025(2) 0.033(3) 0.022(2) 0.0037(18) 0.0068(18) 0.0001(19)
N1D 0.0179(15) 0.0182(16) 0.0130(14) -0.0006(13) 0.0022(12) -0.0060(14)
N2D 0.0201(16) 0.0161(16) 0.0180(14) 0.0012(13) 0.0063(12) -0.0013(14)
C1D 0.0160(18) 0.0148(19) 0.0155(17) 0.0028(14) 0.0047(14) 0.0011(15)
C2D 0.0218(19) 0.023(2) 0.0136(16) 0.0023(16) 0.0046(15) 0.0043(17)
C3D 0.0193(19) 0.017(2) 0.0149(17) -0.0007(15) 0.0009(15) 0.0041(16)
C4D 0.0170(19) 0.018(2) 0.0216(19) 0.0011(16) 0.0022(16) 0.0021(16)
C5D 0.026(2) 0.031(2) 0.0195(19) -0.0013(17) 0.0067(18) -0.0021(19)
C6D 0.030(2) 0.027(2) 0.029(2) -0.0031(18) 0.0077(19) -0.0067(19)
C7D 0.028(2) 0.031(2) 0.034(2) -0.0072(19) 0.0023(19) -0.0080(19)
C8D 0.034(2) 0.031(2) 0.025(2) -0.0061(18) 0.0009(19) -0.004(2)
C9D 0.023(2) 0.023(2) 0.023(2) 0.0025(17) 0.0035(17) 0.0004(17)
C10D 0.0165(19) 0.018(2) 0.0238(19) 0.0041(16) 0.0074(16) 0.0071(16)
C11D 0.024(2) 0.023(2) 0.0188(19) 0.0033(16) 0.0079(17) 0.0023(18)
C12D 0.022(2) 0.022(2) 0.031(2) -0.0033(17) 0.0069(18) -0.0045(18)
C13D 0.022(2) 0.025(2) 0.036(2) 0.0063(19) 0.0118(19) -0.0040(18)
C14D 0.029(2) 0.030(2) 0.025(2) 0.0100(18) 0.0125(19) -0.0007(19)
C15D 0.028(2) 0.025(2) 0.023(2) 0.0049(17) 0.0057(18) 0.0009(18)
N1E 0.0159(15) 0.0193(17) 0.0167(14) 0.0016(13) 0.0032(12) -0.0034(13)
N2E 0.0164(15) 0.0179(16) 0.0153(14) 0.0022(13) 0.0000(12) -0.0055(14)
C1E 0.0128(18) 0.018(2) 0.0181(18) 0.0000(15) 0.0000(15) 0.0063(15)
C2E 0.0197(19) 0.021(2) 0.0138(17) -0.0007(15) 0.0043(15) 0.0019(16)
C3E 0.0146(17) 0.022(2) 0.0166(17) 0.0015(16) 0.0021(14) 0.0022(16)
C4E 0.0127(18) 0.0141(19) 0.028(2) 0.0042(16) 0.0059(16) 0.0051(15)
C5E 0.025(2) 0.025(2) 0.028(2) -0.0005(18) 0.0070(18) -0.0061(18)
C6E 0.029(2) 0.031(3) 0.037(2) -0.004(2) 0.002(2) -0.009(2)
C7E 0.025(2) 0.028(2) 0.044(3) 0.012(2) 0.012(2) -0.0056(19)
C8E 0.023(2) 0.032(2) 0.029(2) 0.0120(19) 0.0109(19) 0.0058(19)
C9E 0.024(2) 0.023(2) 0.023(2) 0.0040(17) 0.0068(17) 0.0003(18)
C10E 0.0155(19) 0.0162(19) 0.0182(18) -0.0034(15) 0.0013(15) 0.0021(16)
C11E 0.025(2) 0.017(2) 0.0221(19) -0.0018(16) 0.0028(17) -0.0013(17)
C12E 0.024(2) 0.019(2) 0.032(2) 0.0025(17) 0.0063(18) -0.0013(17)
C13E 0.020(2) 0.023(2) 0.037(2) 0.0012(19) -0.0009(19) -0.0011(18)
C14E 0.027(2) 0.026(2) 0.024(2) -0.0049(17) -0.0006(18) -0.0010(18)
C15E 0.027(2) 0.023(2) 0.022(2) 0.0000(16) 0.0093(17) 0.0000(18)
N1F 0.0201(16) 0.0275(18) 0.0141(14) 0.0040(14) 0.0053(12) -0.0036(15)
N2F 0.0233(17) 0.0222(17) 0.0155(15) -0.0013(13) 0.0021(13) 0.0004(14)
C1F 0.0202(19) 0.020(2) 0.0165(18) 0.0004(15) 0.0028(15) 0.0054(16)
C2F 0.022(2) 0.024(2) 0.0211(18) 0.0036(17) 0.0057(16) 0.0040(17)
C3F 0.0181(19) 0.020(2) 0.0176(18) 0.0037(15) 0.0044(15) 0.0032(16)
C4F 0.0184(19) 0.018(2) 0.0174(18) 0.0009(15) 0.0000(16) 0.0067(16)
C5F 0.026(2) 0.024(2) 0.0193(19) -0.0007(16) 0.0045(17) 0.0044(18)
C6F 0.025(2) 0.025(2) 0.031(2) -0.0095(18) 0.0029(18) -0.0004(18)
C7F 0.024(2) 0.022(2) 0.032(2) 0.0031(17) 0.0102(18) 0.0017(18)
C8F 0.032(2) 0.029(2) 0.025(2) 0.0061(18) 0.0052(19) -0.001(2)
C9F 0.031(2) 0.028(2) 0.022(2) -0.0001(17) 0.0071(18) -0.0016(19)
C10F 0.020(2) 0.018(2) 0.022(2) 0.0010(16) 0.0040(16) 0.0038(17)
C11F 0.025(2) 0.034(2) 0.022(2) 0.0000(18) 0.0020(18) 0.0010(19)
C12F 0.030(2) 0.025(2) 0.029(2) 0.0077(18) 0.0097(19) 0.0011(19)
C13F 0.021(2) 0.017(2) 0.035(2) -0.0033(17) 0.0005(18) 0.0000(17)
C14F 0.033(2) 0.027(2) 0.019(2) 0.0006(17) 0.0041(18) 0.0027(19)
C15F 0.031(2) 0.024(2) 0.023(2) 0.0051(17) 0.0115(18) -0.0010(19)
N1H 0.0277(19) 0.0124(17) 0.0253(17) -0.0011(13) 0.0051(14) -0.0023(14)
N2H 0.0279(18) 0.0136(17) 0.0232(16) 0.0013(13) 0.0057(14) 0.0059(14)
C1H 0.027(2) 0.018(2) 0.0161(18) 0.0017(15) 0.0014(17) 0.0041(17)
C2H 0.030(2) 0.013(2) 0.023(2) 0.0006(16) 0.0061(18) -0.0012(17)
C3H 0.034(2) 0.013(2) 0.0121(17) 0.0005(14) 0.0040(17) 0.0014(18)
C4H 0.026(2) 0.018(2) 0.0189(19) -0.0013(16) 0.0058(17) 0.0013(17)
C5H 0.039(3) 0.020(2) 0.026(2) -0.0014(17) 0.0022(19) -0.002(2)
C6H 0.029(2) 0.021(2) 0.038(2) -0.0012(19) 0.003(2) 0.0030(19)
C7H 0.025(2) 0.028(2) 0.035(2) -0.0013(19) 0.0068(19) -0.0006(19)
C8H 0.035(3) 0.024(2) 0.037(2) 0.0060(19) 0.013(2) 0.000(2)
C9H 0.032(2) 0.026(2) 0.026(2) 0.0048(18) 0.0079(19) 0.0081(19)
C10H 0.027(2) 0.015(2) 0.0161(18) -0.0029(15) 0.0004(16) 0.0005(17)
C11H 0.036(3) 0.018(2) 0.037(2) 0.0010(18) 0.007(2) -0.0022(19)
C12H 0.032(3) 0.024(2) 0.048(3) 0.000(2) 0.013(2) -0.010(2)
C13H 0.027(2) 0.027(2) 0.044(3) 0.000(2) 0.008(2) 0.001(2)
C14H 0.034(2) 0.017(2) 0.036(2) 0.0021(18) 0.009(2) 0.0009(19)
C15H 0.033(2) 0.016(2) 0.028(2) -0.0005(17) 0.0066(19) -0.0025(18)
N1G 0.0197(17) 0.0136(16) 0.0227(16) 0.0027(13) 0.0069(13) -0.0015(13)
N2G 0.0175(16) 0.0147(17) 0.0277(17) 0.0010(13) 0.0050(14) 0.0016(13)
C1G 0.028(2) 0.0104(19) 0.0127(18) -0.0012(14) 0.0019(16) 0.0004(16)
C2G 0.024(2) 0.0108(19) 0.0167(18) 0.0010(14) 0.0031(16) -0.0005(16)
C3G 0.021(2) 0.0140(19) 0.0195(19) -0.0009(15) 0.0022(17) -0.0030(17)
C4G 0.020(2) 0.0116(19) 0.0200(19) -0.0007(15) 0.0057(16) -0.0012(16)
C5G 0.026(2) 0.020(2) 0.027(2) -0.0004(17) 0.0039(18) -0.0013(17)
C6G 0.020(2) 0.030(2) 0.035(2) 0.0013(19) -0.0014(19) 0.0014(18)
C7G 0.016(2) 0.032(2) 0.037(2) -0.0009(19) 0.0079(18) -0.0025(18)
C8G 0.028(2) 0.018(2) 0.029(2) -0.0051(17) 0.0122(18) -0.0031(18)
C9G 0.022(2) 0.016(2) 0.026(2) 0.0022(16) 0.0035(17) -0.0023(17)
C10G 0.021(2) 0.017(2) 0.0126(17) -0.0008(15) 0.0010(16) -0.0021(16)
C11G 0.020(2) 0.020(2) 0.0209(19) -0.0001(16) 0.0029(17) 0.0057(17)
C12G 0.026(2) 0.025(2) 0.023(2) 0.0010(17) 0.0033(18) -0.0054(18)
C13G 0.022(2) 0.029(2) 0.031(2) 0.0022(18) 0.0065(18) 0.0017(18)
C14G 0.025(2) 0.023(2) 0.041(2) 0.0039(19) 0.005(2) 0.0049(18)
C15G 0.020(2) 0.019(2) 0.037(2) 0.0050(18) 0.0068(18) 0.0021(17)

loop_
_atom_type_symbol
_atom_type_description
_atom_type_scat_dispersion_real
_atom_type_scat_dispersion_imag
_atom_type_scat_source
C C 0.0033 0.0016 'International Tables Vol C Tables 4.2.6.8 and 6.1.1.4'
H H 0.0000 0.0000 'International Tables Vol C Tables 4.2.6.8 and 6.1.1.4'
N N 0.0061 0.0033 'International Tables Vol C Tables 4.2.6.8 and 6.1.1.4'
O O 0.0106 0.0060 'International Tables Vol C Tables 4.2.6.8 and 6.1.1.4'
S S 0.1246 0.1234 'International Tables Vol C Tables 4.2.6.8 and 6.1.1.4'

loop_
_geom_angle_atom_site_label_1
_geom_angle_atom_site_label_2
_geom_angle_atom_site_label_3
_geom_angle
_geom_angle_site_symmetry_1
_geom_angle_site_symmetry_3
_geom_angle_publ_flag
O4A S1A O3A 111.39(14) . . ?
O4A S1A O2A 109.67(15) . . ?
O3A S1A O2A 109.34(15) . . ?
O4A S1A O1A 107.74(14) . . ?
O3A S1A O1A 109.37(13) . . ?
O2A S1A O1A 109.29(15) . . ?
O4B S1B O2B 110.37(14) . . ?
O4B S1B O1B 110.58(14) . . ?
O2B S1B O1B 108.50(14) . . ?
O4B S1B O3B 111.20(14) . . ?
O2B S1B O3B 108.28(14) . . ?
O1B S1B O3B 107.81(14) . . ?
O2C S1C O3C 110.44(14) . . ?
O2C S1C O4C 112.65(16) . . ?
O3C S1C O4C 112.35(16) . . ?
O2C S1C O1C 108.81(15) . . ?
O3C S1C O1C 108.08(16) . . ?
O4C S1C O1C 104.18(14) . . ?
S1C O1C H1C 109.5 . . ?
O2D S1D O4D 113.66(15) . . ?
O2D S1D O3D 112.41(16) . . ?
O4D S1D O3D 109.39(13) . . ?
O2D S1D O1D 105.44(13) . . ?
O4D S1D O1D 107.37(15) . . ?
O3D S1D O1D 108.25(15) . . ?
S1D O1D H1D 109.5 . . ?
O2E S1E O4E 114.26(17) . . ?
O2E S1E O3E 111.63(15) . . ?
O4E S1E O3E 111.21(17) . . ?
O2E S1E O1E 108.48(15) . . ?
O4E S1E O1E 104.10(14) . . ?
O3E S1E O1E 106.54(16) . . ?
S1E O1E H1E 109.5 . . ?
O4F S1F O3F 112.37(15) . . ?
O4F S1F O2F 113.85(15) . . ?
O3F S1F O2F 110.19(16) . . ?
O4F S1F O1F 104.02(16) . . ?
O3F S1F O1F 107.51(16) . . ?
O2F S1F O1F 108.46(15) . . ?
S1F O1F H1F 109.5 . . ?
H1W1 O1W H1W2 105(3) . . ?
H2W1 O2W H2W2 107(3) . . ?
H3W1 O3W H3W2 106(3) . . ?
N2A N1A C1A 109.6(3) . . ?
N2A N1A H1AA 125.2 . . ?
C1A N1A H1AA 125.2 . . ?
N1A N2A C3A 109.6(3) . . ?
N1A N2A H2AB 125.2 . . ?
C3A N2A H2AB 125.2 . . ?
N1A C1A C2A 106.6(3) . . ?
N1A C1A C10A 122.4(3) . . ?
C2A C1A C10A 131.0(3) . . ?
C1A C2A C3A 107.7(3) . . ?
C1A C2A H2AA 126.2 . . ?
C3A C2A H2AA 126.2 . . ?
N2A C3A C2A 106.5(3) . . ?
N2A C3A C4A 122.9(3) . . ?
C2A C3A C4A 130.5(3) . . ?
C5A C4A C9A 119.3(3) . . ?
C5A C4A C3A 121.5(3) . . ?
C9A C4A C3A 119.1(3) . . ?
C4A C5A C6A 120.5(3) . . ?
C4A C5A H5AA 119.8 . . ?
C6A C5A H5AA 119.8 . . ?
C5A C6A C7A 119.6(4) . . ?
C5A C6A H6AA 120.2 . . ?
C7A C6A H6AA 120.2 . . ?
C8A C7A C6A 119.8(4) . . ?
C8A C7A H7AA 120.1 . . ?
C6A C7A H7AA 120.1 . . ?
C7A C8A C9A 121.0(4) . . ?
C7A C8A H8AA 119.5 . . ?
C9A C8A H8AA 119.5 . . ?
C4A C9A C8A 119.8(4) . . ?
C4A C9A H9AA 120.1 . . ?
C8A C9A H9AA 120.1 . . ?
C15A C10A C11A 118.5(3) . . ?
C15A C10A C1A 119.6(3) . . ?
C11A C10A C1A 121.8(3) . . ?
C12A C11A C10A 120.3(3) . . ?
C12A C11A H11A 119.8 . . ?
C10A C11A H11A 119.8 . . ?
C13A C12A C11A 119.9(3) . . ?
C13A C12A H12A 120.0 . . ?
C11A C12A H12A 120.0 . . ?
C12A C13A C14A 120.4(3) . . ?
C12A C13A H13A 119.8 . . ?
C14A C13A H13A 119.8 . . ?
C13A C14A C15A 119.8(3) . . ?
C13A C14A H14A 120.1 . . ?
C15A C14A H14A 120.1 . . ?
C14A C15A C10A 121.0(3) . . ?
C14A C15A H15A 119.5 . . ?
C10A C15A H15A 119.5 . . ?
N2B N1B C1B 109.4(3) . . ?
N2B N1B H1BA 125.3 . . ?
C1B N1B H1BA 125.3 . . ?
N1B N2B C3B 109.4(3) . . ?
N1B N2B H2BB 125.3 . . ?
C3B N2B H2BB 125.3 . . ?
N1B C1B C2B 107.2(3) . . ?
N1B C1B C10B 121.7(3) . . ?
C2B C1B C10B 131.1(3) . . ?
C3B C2B C1B 107.0(3) . . ?
C3B C2B H2BA 126.5 . . ?
C1B C2B H2BA 126.5 . . ?
N2B C3B C2B 107.0(3) . . ?
N2B C3B C4B 121.9(3) . . ?
C2B C3B C4B 131.0(3) . . ?
C9B C4B C5B 119.0(4) . . ?
C9B C4B C3B 119.2(3) . . ?
C5B C4B C3B 121.8(3) . . ?
C6B C5B C4B 120.1(4) . . ?
C6B C5B H5BA 119.9 . . ?
C4B C5B H5BA 119.9 . . ?
C5B C6B C7B 120.6(4) . . ?
C5B C6B H6BA 119.7 . . ?
C7B C6B H6BA 119.7 . . ?
C6B C7B C8B 119.0(4) . . ?
C6B C7B H7BA 120.5 . . ?
C8B C7B H7BA 120.5 . . ?
C9B C8B C7B 120.9(4) . . ?
C9B C8B H8BA 119.6 . . ?
C7B C8B H8BA 119.6 . . ?
C8B C9B C4B 120.3(4) . . ?
C8B C9B H9BA 119.9 . . ?
C4B C9B H9BA 119.9 . . ?
C11B C10B C15B 119.4(4) . . ?
C11B C10B C1B 121.1(3) . . ?
C15B C10B C1B 119.4(3) . . ?
C10B C11B C12B 120.6(3) . . ?
C10B C11B H11C 119.7 . . ?
C12B C11B H11C 119.7 . . ?
C11B C12B C13B 119.4(4) . . ?
C11B C12B H12C 120.3 . . ?
C13B C12B H12C 120.3 . . ?
C14B C13B C12B 120.2(4) . . ?
C14B C13B H13C 119.9 . . ?
C12B C13B H13C 119.9 . . ?
C13B C14B C15B 120.5(4) . . ?
C13B C14B H14C 119.7 . . ?
C15B C14B H14C 119.7 . . ?
C10B C15B C14B 119.9(4) . . ?
C10B C15B H15C 120.0 . . ?
C14B C15B H15C 120.0 . . ?
C1C N1C N2C 109.4(3) . . ?
C1C N1C H1CA 125.3 . . ?
N2C N1C H1CA 125.3 . . ?
N1C N2C C3C 109.7(3) . . ?
N1C N2C H2CB 125.2 . . ?
C3C N2C H2CB 125.2 . . ?
N1C C1C C2C 107.2(3) . . ?
N1C C1C C10C 121.7(3) . . ?
C2C C1C C10C 131.1(3) . . ?
C1C C2C C3C 107.4(3) . . ?
C1C C2C H2CA 126.3 . . ?
C3C C2C H2CA 126.3 . . ?
N2C C3C C2C 106.3(3) . . ?
N2C C3C C4C 123.3(3) . . ?
C2C C3C C4C 130.4(3) . . ?
C9C C4C C5C 118.0(4) . . ?
C9C C4C C3C 119.8(3) . . ?
C5C C4C C3C 122.3(3) . . ?
C6C C5C C4C 120.7(4) . . ?
C6C C5C H5CA 119.6 . . ?
C4C C5C H5CA 119.6 . . ?
C7C C6C C5C 120.2(4) . . ?
C7C C6C H6CA 119.9 . . ?
C5C C6C H6CA 119.9 . . ?
C6C C7C C8C 120.4(4) . . ?
C6C C7C H7CA 119.8 . . ?
C8C C7C H7CA 119.8 . . ?
C9C C8C C7C 119.6(4) . . ?
C9C C8C H8CA 120.2 . . ?
C7C C8C H8CA 120.2 . . ?
C8C C9C C4C 121.1(4) . . ?
C8C C9C H9CA 119.5 . . ?
C4C C9C H9CA 119.5 . . ?
C11C C10C C15C 119.9(3) . . ?
C11C C10C C1C 121.5(3) . . ?
C15C C10C C1C 118.6(3) . . ?
C10C C11C C12C 119.9(3) . . ?
C10C C11C H11D 120.1 . . ?
C12C C11C H11D 120.1 . . ?
C13C C12C C11C 120.4(4) . . ?
C13C C12C H12D 119.8 . . ?
C11C C12C H12D 119.8 . . ?
C12C C13C C14C 119.8(4) . . ?
C12C C13C H13D 120.1 . . ?
C14C C13C H13D 120.1 . . ?
C15C C14C C13C 120.2(3) . . ?
C15C C14C H14D 119.9 . . ?
C13C C14C H14D 119.9 . . ?
C14C C15C C10C 119.8(4) . . ?
C14C C15C H15D 120.1 . . ?
C10C C15C H15D 120.1 . . ?
N2D N1D C1D 109.4(3) . . ?
N2D N1D H1DA 125.3 . . ?
C1D N1D H1DA 125.3 . . ?
N1D N2D C3D 109.2(3) . . ?
N1D N2D H2DA 125.4 . . ?
C3D N2D H2DA 125.4 . . ?
N1D C1D C2D 106.7(3) . . ?
N1D C1D C10D 122.6(3) . . ?
C2D C1D C10D 130.7(3) . . ?
C1D C2D C3D 108.0(3) . . ?
C1D C2D H2DB 126.0 . . ?
C3D C2D H2DB 126.0 . . ?
N2D C3D C2D 106.7(3) . . ?
N2D C3D C4D 123.1(3) . . ?
C2D C3D C4D 130.1(3) . . ?
C9D C4D C5D 119.1(3) . . ?
C9D C4D C3D 119.0(3) . . ?
C5D C4D C3D 121.9(3) . . ?
C6D C5D C4D 120.1(3) . . ?
C6D C5D H5DA 119.9 . . ?
C4D C5D H5DA 119.9 . . ?
C5D C6D C7D 120.1(4) . . ?
C5D C6D H6DA 120.0 . . ?
C7D C6D H6DA 120.0 . . ?
C8D C7D C6D 120.1(4) . . ?
C8D C7D H7DA 119.9 . . ?
C6D C7D H7DA 119.9 . . ?
C7D C8D C9D 120.3(4) . . ?
C7D C8D H8DA 119.9 . . ?
C9D C8D H8DA 119.9 . . ?
C8D C9D C4D 120.3(4) . . ?
C8D C9D H9DA 119.8 . . ?
C4D C9D H9DA 119.8 . . ?
C11D C10D C15D 119.2(3) . . ?
C11D C10D C1D 122.5(3) . . ?
C15D C10D C1D 118.3(3) . . ?
C12D C11D C10D 120.1(3) . . ?
C12D C11D H11E 119.9 . . ?
C10D C11D H11E 119.9 . . ?
C11D C12D C13D 120.9(4) . . ?
C11D C12D H12E 119.5 . . ?
C13D C12D H12E 119.5 . . ?
C14D C13D C12D 118.6(4) . . ?
C14D C13D H13E 120.7 . . ?
C12D C13D H13E 120.7 . . ?
C13D C14D C15D 121.6(4) . . ?
C13D C14D H14E 119.2 . . ?
C15D C14D H14E 119.2 . . ?
C14D C15D C10D 119.5(4) . . ?
C14D C15D H15E 120.3 . . ?
C10D C15D H15E 120.3 . . ?
N2E N1E C1E 108.7(3) . . ?
N2E N1E H1EA 125.7 . . ?
C1E N1E H1EA 125.7 . . ?
N1E N2E C3E 109.5(3) . . ?
N1E N2E H2EB 125.2 . . ?
C3E N2E H2EB 125.2 . . ?
N1E C1E C2E 107.6(3) . . ?
N1E C1E C10E 121.6(3) . . ?
C2E C1E C10E 130.8(3) . . ?
C1E C2E C3E 107.1(3) . . ?
C1E C2E H2EA 126.5 . . ?
C3E C2E H2EA 126.5 . . ?
N2E C3E C2E 107.1(3) . . ?
N2E C3E C4E 122.1(3) . . ?
C2E C3E C4E 130.8(3) . . ?
C5E C4E C9E 119.2(3) . . ?
C5E C4E C3E 122.2(3) . . ?
C9E C4E C3E 118.5(3) . . ?
C6E C5E C4E 120.8(4) . . ?
C6E C5E H5EA 119.6 . . ?
C4E C5E H5EA 119.6 . . ?
C5E C6E C7E 119.6(4) . . ?
C5E C6E H6EA 120.2 . . ?
C7E C6E H6EA 120.2 . . ?
C8E C7E C6E 120.7(4) . . ?
C8E C7E H7EA 119.7 . . ?
C6E C7E H7EA 119.7 . . ?
C7E C8E C9E 120.4(4) . . ?
C7E C8E H8EA 119.8 . . ?
C9E C8E H8EA 119.8 . . ?
C8E C9E C4E 119.3(4) . . ?
C8E C9E H9EA 120.3 . . ?
C4E C9E H9EA 120.3 . . ?
C11E C10E C15E 119.3(3) . . ?
C11E C10E C1E 122.1(3) . . ?
C15E C10E C1E 118.6(3) . . ?
C12E C11E C10E 120.1(3) . . ?
C12E C11E H11F 120.0 . . ?
C10E C11E H11F 120.0 . . ?
C13E C12E C11E 120.8(4) . . ?
C13E C12E H12F 119.6 . . ?
C11E C12E H12F 119.6 . . ?
C12E C13E C14E 119.8(4) . . ?
C12E C13E H13F 120.1 . . ?
C14E C13E H13F 120.1 . . ?
C13E C14E C15E 120.6(3) . . ?
C13E C14E H14F 119.7 . . ?
C15E C14E H14F 119.7 . . ?
C10E C15E C14E 119.4(3) . . ?
C10E C15E H15F 120.3 . . ?
C14E C15E H15F 120.3 . . ?
N2F N1F C1F 108.9(3) . . ?
N2F N1F H1FA 125.5 . . ?
C1F N1F H1FA 125.5 . . ?
N1F N2F C3F 109.7(3) . . ?
N1F N2F H2FB 125.1 . . ?
C3F N2F H2FB 125.1 . . ?
N1F C1F C2F 107.3(3) . . ?
N1F C1F C10F 122.2(3) . . ?
C2F C1F C10F 130.5(3) . . ?
C1F C2F C3F 107.3(3) . . ?
C1F C2F H2FA 126.3 . . ?
C3F C2F H2FA 126.3 . . ?
N2F C3F C2F 106.7(3) . . ?
N2F C3F C4F 122.5(3) . . ?
C2F C3F C4F 130.9(3) . . ?
C9F C4F C5F 119.4(4) . . ?
C9F C4F C3F 119.3(3) . . ?
C5F C4F C3F 121.4(3) . . ?
C6F C5F C4F 119.4(3) . . ?
C6F C5F H5FA 120.3 . . ?
C4F C5F H5FA 120.3 . . ?
C7F C6F C5F 120.9(4) . . ?
C7F C6F H6FA 119.6 . . ?
C5F C6F H6FA 119.6 . . ?
C6F C7F C8F 119.4(4) . . ?
C6F C7F H7FA 120.3 . . ?
C8F C7F H7FA 120.3 . . ?
C9F C8F C7F 120.3(4) . . ?
C9F C8F H8FA 119.9 . . ?
C7F C8F H8FA 119.9 . . ?
C8F C9F C4F 120.6(4) . . ?
C8F C9F H9FA 119.7 . . ?
C4F C9F H9FA 119.7 . . ?
C11F C10F C15F 119.0(3) . . ?
C11F C10F C1F 122.0(3) . . ?
C15F C10F C1F 119.1(3) . . ?
C12F C11F C10F 120.1(4) . . ?
C12F C11F H11B 119.9 . . ?
C10F C11F H11B 119.9 . . ?
C11F C12F C13F 121.4(4) . . ?
C11F C12F H12B 119.3 . . ?
C13F C12F H12B 119.3 . . ?
C12F C13F C14F 118.9(4) . . ?
C12F C13F H13G 120.5 . . ?
C14F C13F H13G 120.5 . . ?
C15F C14F C13F 120.7(3) . . ?
C15F C14F H14G 119.6 . . ?
C13F C14F H14G 119.6 . . ?
C14F C15F C10F 119.9(3) . . ?
C14F C15F H15G 120.1 . . ?
C10F C15F H15G 120.1 . . ?
N2H N1H C1H 109.1(3) . . ?
N2H N1H H1HA 125.5 . . ?
C1H N1H H1HA 125.5 . . ?
N1H N2H C3H 110.1(3) . . ?
N1H N2H H2HB 125.0 . . ?
C3H N2H H2HB 125.0 . . ?
N1H C1H C2H 106.9(3) . . ?
N1H C1H C10H 122.6(3) . . ?
C2H C1H C10H 130.5(3) . . ?
C1H C2H C3H 107.2(3) . . ?
C1H C2H H2HA 126.4 . . ?
C3H C2H H2HA 126.4 . . ?
N2H C3H C2H 106.7(3) . . ?
N2H C3H C4H 123.1(3) . . ?
C2H C3H C4H 130.2(3) . . ?
C9H C4H C5H 119.2(4) . . ?
C9H C4H C3H 118.6(3) . . ?
C5H C4H C3H 122.2(3) . . ?
C6H C5H C4H 120.2(4) . . ?
C6H C5H H5HA 119.9 . . ?
C4H C5H H5HA 119.9 . . ?
C5H C6H C7H 120.1(4) . . ?
C5H C6H H6HA 120.0 . . ?
C7H C6H H6HA 120.0 . . ?
C8H C7H C6H 119.2(4) . . ?
C8H C7H H7HA 120.4 . . ?
C6H C7H H7HA 120.4 . . ?
C9H C8H C7H 121.0(4) . . ?
C9H C8H H8HA 119.5 . . ?
C7H C8H H8HA 119.5 . . ?
C4H C9H C8H 120.3(4) . . ?
C4H C9H H9HA 119.8 . . ?
C8H C9H H9HA 119.8 . . ?
C11H C10H C15H 118.4(4) . . ?
C11H C10H C1H 123.0(3) . . ?
C15H C10H C1H 118.5(3) . . ?
C12H C11H C10H 121.5(4) . . ?
C12H C11H H11H 119.3 . . ?
C10H C11H H11H 119.3 . . ?
C11H C12H C13H 119.1(4) . . ?
C11H C12H H12H 120.4 . . ?
C13H C12H H12H 120.4 . . ?
C14H C13H C12H 120.6(4) . . ?
C14H C13H H13B 119.7 . . ?
C12H C13H H13B 119.7 . . ?
C13H C14H C15H 119.6(4) . . ?
C13H C14H H14B 120.2 . . ?
C15H C14H H14B 120.2 . . ?
C14H C15H C10H 120.9(4) . . ?
C14H C15H H15H 119.6 . . ?
C10H C15H H15H 119.6 . . ?
N2G N1G C1G 109.6(3) . . ?
N2G N1G H1GA 125.2 . . ?
C1G N1G H1GA 125.2 . . ?
N1G N2G C3G 109.7(3) . . ?
N1G N2G H2GB 125.1 . . ?
C3G N2G H2GB 125.1 . . ?
N1G C1G C2G 106.8(3) . . ?
N1G C1G C10G 121.4(3) . . ?
C2G C1G C10G 131.8(3) . . ?
C1G C2G C3G 106.9(3) . . ?
C1G C2G H2GA 126.5 . . ?
C3G C2G H2GA 126.5 . . ?
N2G C3G C2G 106.9(3) . . ?
N2G C3G C4G 121.5(3) . . ?
C2G C3G C4G 131.6(3) . . ?
C5G C4G C9G 119.1(3) . . ?
C5G C4G C3G 121.7(3) . . ?
C9G C4G C3G 119.3(3) . . ?
C6G C5G C4G 120.9(4) . . ?
C6G C5G H5GA 119.5 . . ?
C4G C5G H5GA 119.5 . . ?
C5G C6G C7G 119.0(4) . . ?
C5G C6G H6GA 120.5 . . ?
C7G C6G H6GA 120.5 . . ?
C6G C7G C8G 121.0(4) . . ?
C6G C7G H7GA 119.5 . . ?
C8G C7G H7GA 119.5 . . ?
C9G C8G C7G 119.5(4) . . ?
C9G C8G H8GA 120.3 . . ?
C7G C8G H8GA 120.3 . . ?
C8G C9G C4G 120.4(3) . . ?
C8G C9G H9GA 119.8 . . ?
C4G C9G H9GA 119.8 . . ?
C15G C10G C11G 118.4(3) . . ?
C15G C10G C1G 119.7(3) . . ?
C11G C10G C1G 121.9(3) . . ?
C12G C11G C10G 121.3(3) . . ?
C12G C11G H11G 119.3 . . ?
C10G C11G H11G 119.3 . . ?
C11G C12G C13G 119.3(4) . . ?
C11G C12G H12G 120.3 . . ?
C13G C12G H12G 120.3 . . ?
C14G C13G C12G 120.8(4) . . ?
C14G C13G H13H 119.6 . . ?
C12G C13G H13H 119.6 . . ?
C13G C14G C15G 119.5(4) . . ?
C13G C14G H14H 120.2 . . ?
C15G C14G H14H 120.2 . . ?
C14G C15G C10G 120.5(4) . . ?
C14G C15G H15B 119.7 . . ?
C10G C15G H15B 119.7 . . ?

loop_
_geom_bond_atom_site_label_1
_geom_bond_atom_site_label_2
_geom_bond_distance
_geom_bond_site_symmetry_2
_geom_bond_publ_flag
S1A O4A 1.461(2) . ?
S1A O3A 1.465(2) . ?
S1A O2A 1.474(3) . ?
S1A O1A 1.490(2) . ?
S1B O4B 1.463(2) . ?
S1B O2B 1.480(2) . ?
S1B O1B 1.484(2) . ?
S1B O3B 1.486(2) . ?
S1C O2C 1.444(3) . ?
S1C O3C 1.448(3) . ?
S1C O4C 1.451(2) . ?
S1C O1C 1.533(2) . ?
O1C H1C 0.8400 . ?
S1D O2D 1.436(2) . ?
S1D O4D 1.457(2) . ?
S1D O3D 1.461(2) . ?
S1D O1D 1.540(2) . ?
O1D H1D 0.8400 . ?
S1E O2E 1.431(3) . ?
S1E O4E 1.454(2) . ?
S1E O3E 1.461(3) . ?
S1E O1E 1.559(2) . ?
O1E H1E 0.8400 . ?
S1F O4F 1.451(3) . ?
S1F O3F 1.453(2) . ?
S1F O2F 1.457(3) . ?
S1F O1F 1.549(3) . ?
O1F H1F 0.8400 . ?
O1W H1W1 0.828(18) . ?
O1W H1W2 0.820(17) . ?
O2W H2W1 0.827(18) . ?
O2W H2W2 0.806(18) . ?
O3W H3W1 0.824(17) . ?
O3W H3W2 0.804(17) . ?
N1A N2A 1.337(4) . ?
N1A C1A 1.343(4) . ?
N1A H1AA 0.8800 . ?
N2A C3A 1.341(4) . ?
N2A H2AB 0.8800 . ?
C1A C2A 1.383(5) . ?
C1A C10A 1.470(5) . ?
C2A C3A 1.388(5) . ?
C2A H2AA 0.9500 . ?
C3A C4A 1.469(5) . ?
C4A C5A 1.384(5) . ?
C4A C9A 1.386(5) . ?
C5A C6A 1.390(5) . ?
C5A H5AA 0.9500 . ?
C6A C7A 1.394(5) . ?
C6A H6AA 0.9500 . ?
C7A C8A 1.356(5) . ?
C7A H7AA 0.9500 . ?
C8A C9A 1.393(5) . ?
C8A H8AA 0.9500 . ?
C9A H9AA 0.9500 . ?
C10A C15A 1.387(5) . ?
C10A C11A 1.397(5) . ?
C11A C12A 1.391(5) . ?
C11A H11A 0.9500 . ?
C12A C13A 1.374(5) . ?
C12A H12A 0.9500 . ?
C13A C14A 1.380(5) . ?
C13A H13A 0.9500 . ?
C14A C15A 1.383(5) . ?
C14A H14A 0.9500 . ?
C15A H15A 0.9500 . ?
N1B N2B 1.341(4) . ?
N1B C1B 1.342(4) . ?
N1B H1BA 0.8800 . ?
N2B C3B 1.353(4) . ?
N2B H2BB 0.8800 . ?
C1B C2B 1.395(5) . ?
C1B C10B 1.474(5) . ?
C2B C3B 1.385(5) . ?
C2B H2BA 0.9500 . ?
C3B C4B 1.466(5) . ?
C4B C9B 1.385(5) . ?
C4B C5B 1.391(5) . ?
C5B C6B 1.377(5) . ?
C5B H5BA 0.9500 . ?
C6B C7B 1.379(5) . ?
C6B H6BA 0.9500 . ?
C7B C8B 1.384(5) . ?
C7B H7BA 0.9500 . ?
C8B C9B 1.369(5) . ?
C8B H8BA 0.9500 . ?
C9B H9BA 0.9500 . ?
C10B C11B 1.392(5) . ?
C10B C15B 1.394(5) . ?
C11B C12B 1.392(5) . ?
C11B H11C 0.9500 . ?
C12B C13B 1.400(5) . ?
C12B H12C 0.9500 . ?
C13B C14B 1.370(6) . ?
C13B H13C 0.9500 . ?
C14B C15B 1.396(5) . ?
C14B H14C 0.9500 . ?
C15B H15C 0.9500 . ?
N1C C1C 1.340(4) . ?
N1C N2C 1.341(4) . ?
N1C H1CA 0.8800 . ?
N2C C3C 1.345(4) . ?
N2C H2CB 0.8800 . ?
C1C C2C 1.382(5) . ?
C1C C10C 1.480(5) . ?
C2C C3C 1.395(5) . ?
C2C H2CA 0.9500 . ?
C3C C4C 1.450(5) . ?
C4C C9C 1.396(5) . ?
C4C C5C 1.402(5) . ?
C5C C6C 1.378(5) . ?
C5C H5CA 0.9500 . ?
C6C C7C 1.365(6) . ?
C6C H6CA 0.9500 . ?
C7C C8C 1.390(6) . ?
C7C H7CA 0.9500 . ?
C8C C9C 1.374(5) . ?
C8C H8CA 0.9500 . ?
C9C H9CA 0.9500 . ?
C10C C11C 1.375(5) . ?
C10C C15C 1.394(5) . ?
C11C C12C 1.400(5) . ?
C11C H11D 0.9500 . ?
C12C C13C 1.371(5) . ?
C12C H12D 0.9500 . ?
C13C C14C 1.388(5) . ?
C13C H13D 0.9500 . ?
C14C C15C 1.387(5) . ?
C14C H14D 0.9500 . ?
C15C H15D 0.9500 . ?
N1D N2D 1.344(4) . ?
N1D C1D 1.350(4) . ?
N1D H1DA 0.8800 . ?
N2D C3D 1.352(4) . ?
N2D H2DA 0.8800 . ?
C1D C2D 1.382(5) . ?
C1D C10D 1.473(5) . ?
C2D C3D 1.383(5) . ?
C2D H2DB 0.9500 . ?
C3D C4D 1.464(5) . ?
C4D C9D 1.390(5) . ?
C4D C5D 1.397(5) . ?
C5D C6D 1.384(5) . ?
C5D H5DA 0.9500 . ?
C6D C7D 1.388(5) . ?
C6D H6DA 0.9500 . ?
C7D C8D 1.371(5) . ?
C7D H7DA 0.9500 . ?
C8D C9D 1.389(5) . ?
C8D H8DA 0.9500 . ?
C9D H9DA 0.9500 . ?
C10D C11D 1.395(5) . ?
C10D C15D 1.399(5) . ?
C11D C12D 1.375(5) . ?
C11D H11E 0.9500 . ?
C12D C13D 1.392(5) . ?
C12D H12E 0.9500 . ?
C13D C14D 1.377(5) . ?
C13D H13E 0.9500 . ?
C14D C15D 1.379(5) . ?
C14D H14E 0.9500 . ?
C15D H15E 0.9500 . ?
N1E N2E 1.338(4) . ?
N1E C1E 1.356(4) . ?
N1E H1EA 0.8800 . ?
N2E C3E 1.342(4) . ?
N2E H2EB 0.8800 . ?
C1E C2E 1.370(5) . ?
C1E C10E 1.476(5) . ?
C2E C3E 1.392(5) . ?
C2E H2EA 0.9500 . ?
C3E C4E 1.478(5) . ?
C4E C5E 1.386(5) . ?
C4E C9E 1.401(5) . ?
C5E C6E 1.366(5) . ?
C5E H5EA 0.9500 . ?
C6E C7E 1.382(5) . ?
C6E H6EA 0.9500 . ?
C7E C8E 1.365(5) . ?
C7E H7EA 0.9500 . ?
C8E C9E 1.382(5) . ?
C8E H8EA 0.9500 . ?
C9E H9EA 0.9500 . ?
C10E C11E 1.394(5) . ?
C10E C15E 1.395(5) . ?
C11E C12E 1.387(5) . ?
C11E H11F 0.9500 . ?
C12E C13E 1.368(5) . ?
C12E H12F 0.9500 . ?
C13E C14E 1.380(5) . ?
C13E H13F 0.9500 . ?
C14E C15E 1.396(5) . ?
C14E H14F 0.9500 . ?
C15E H15F 0.9500 . ?
N1F N2F 1.335(4) . ?
N1F C1F 1.348(4) . ?
N1F H1FA 0.8800 . ?
N2F C3F 1.341(4) . ?
N2F H2FB 0.8800 . ?
C1F C2F 1.373(5) . ?
C1F C10F 1.470(5) . ?
C2F C3F 1.389(5) . ?
C2F H2FA 0.9500 . ?
C3F C4F 1.477(5) . ?
C4F C9F 1.380(5) . ?
C4F C5F 1.406(5) . ?
C5F C6F 1.384(5) . ?
C5F H5FA 0.9500 . ?
C6F C7F 1.378(5) . ?
C6F H6FA 0.9500 . ?
C7F C8F 1.391(5) . ?
C7F H7FA 0.9500 . ?
C8F C9F 1.377(5) . ?
C8F H8FA 0.9500 . ?
C9F H9FA 0.9500 . ?
C10F C11F 1.388(5) . ?
C10F C15F 1.394(5) . ?
C11F C12F 1.368(5) . ?
C11F H11B 0.9500 . ?
C12F C13F 1.371(5) . ?
C12F H12B 0.9500 . ?
C13F C14F 1.383(5) . ?
C13F H13G 0.9500 . ?
C14F C15F 1.378(5) . ?
C14F H14G 0.9500 . ?
C15F H15G 0.9500 . ?
N1H N2H 1.340(4) . ?
N1H C1H 1.356(4) . ?
N1H H1HA 0.8800 . ?
N2H C3H 1.342(4) . ?
N2H H2HB 0.8800 . ?
C1H C2H 1.390(5) . ?
C1H C10H 1.462(5) . ?
C2H C3H 1.399(5) . ?
C2H H2HA 0.9500 . ?
C3H C4H 1.453(5) . ?
C4H C9H 1.382(5) . ?
C4H C5H 1.406(5) . ?
C5H C6H 1.389(5) . ?
C5H H5HA 0.9500 . ?
C6H C7H 1.395(5) . ?
C6H H6HA 0.9500 . ?
C7H C8H 1.385(5) . ?
C7H H7HA 0.9500 . ?
C8H C9H 1.384(5) . ?
C8H H8HA 0.9500 . ?
C9H H9HA 0.9500 . ?
C10H C11H 1.394(5) . ?
C10H C15H 1.399(5) . ?
C11H C12H 1.387(5) . ?
C11H H11H 0.9500 . ?
C12H C13H 1.401(6) . ?
C12H H12H 0.9500 . ?
C13H C14H 1.383(5) . ?
C13H H13B 0.9500 . ?
C14H C15H 1.397(5) . ?
C14H H14B 0.9500 . ?
C15H H15H 0.9500 . ?
N1G N2G 1.332(4) . ?
N1G C1G 1.349(4) . ?
N1G H1GA 0.8800 . ?
N2G C3G 1.343(4) . ?
N2G H2GB 0.8800 . ?
C1G C2G 1.391(5) . ?
C1G C10G 1.461(5) . ?
C2G C3G 1.396(5) . ?
C2G H2GA 0.9500 . ?
C3G C4G 1.464(5) . ?
C4G C5G 1.391(5) . ?
C4G C9G 1.403(5) . ?
C5G C6G 1.387(5) . ?
C5G H5GA 0.9500 . ?
C6G C7G 1.388(5) . ?
C6G H6GA 0.9500 . ?
C7G C8G 1.391(5) . ?
C7G H7GA 0.9500 . ?
C8G C9G 1.380(5) . ?
C8G H8GA 0.9500 . ?
C9G H9GA 0.9500 . ?
C10G C15G 1.396(5) . ?
C10G C11G 1.397(5) . ?
C11G C12G 1.372(5) . ?
C11G H11G 0.9500 . ?
C12G C13G 1.395(5) . ?
C12G H12G 0.9500 . ?
C13G C14G 1.374(5) . ?
C13G H13H 0.9500 . ?
C14G C15G 1.395(5) . ?
C14G H14H 0.9500 . ?
C15G H15B 0.9500 . ?

loop_
_geom_hbond_atom_site_label_D
_geom_hbond_atom_site_label_H
_geom_hbond_atom_site_label_A
_geom_hbond_distance_DH
_geom_hbond_distance_HA
_geom_hbond_distance_DA
_geom_hbond_angle_DHA
_geom_hbond_site_symmetry_A
O1C H1C O3B 0.84 1.63 2.450(3) 164.7 .
O1D H1D O2A 0.84 1.66 2.499(3) 176.4 1_655
O1E H1E O4C 0.84 1.70 2.533(4) 170.6 1_455
O1F H1F O3A 0.84 1.71 2.545(4) 174.9 .
O1F H1F O4A 0.84 2.64 3.153(4) 121.1 .
O1W H1W1 O2D 0.828(18) 1.94(2) 2.753(4) 169(4) .
O1W H1W2 O4F 0.820(17) 1.928(19) 2.743(4) 172(4) .
O2W H2W1 O2B 0.827(18) 2.01(2) 2.828(3) 171(4) .
O2W H2W2 O4E 0.806(18) 1.963(18) 2.769(4) 177(5) .
O3W H3W1 O1B 0.824(17) 1.992(19) 2.803(3) 168(4) .
O3W H3W2 O4E 0.804(17) 1.97(2) 2.761(4) 169(3) .
N1A H1AA O2F 0.88 1.78 2.638(3) 163.8 .
N2A H2AB O4A 0.88 1.84 2.713(3) 170.1 .
N1B H1BA O1B 0.88 1.80 2.635(3) 157.6 1_554
N2B H2BB O2W 0.88 1.84 2.691(4) 163.5 1_554
N1C H1CA O2C 0.88 1.87 2.716(3) 162.0 1_554
N1C H1CA O3C 0.88 2.63 3.064(4) 111.5 1_554
N2C H2CB O4B 0.88 1.88 2.722(3) 160.3 1_554
N1D H1DA O4D 0.88 1.85 2.706(3) 163.6 1_455
N2D H2DA O1A 0.88 1.91 2.777(4) 170.0 .
N1E H1EA O3W 0.88 1.84 2.689(4) 160.9 .
N2E H2EB O2B 0.88 1.85 2.696(3) 160.8 .
N1F H1FA O1W 0.88 1.82 2.660(4) 158.1 .
N2F H2FB O3F 0.88 1.76 2.631(4) 170.3 .
N1H H1HA O3C 0.88 1.82 2.648(4) 156.5 .
N2H H2HB O3E 0.88 1.78 2.644(4) 167.1 1_655
N1G H1GA O3D 0.88 1.82 2.666(4) 161.2 1_455
N2G H2GB O1A 0.88 1.86 2.662(4) 151.0 .
N2G H2GB O4A 0.88 2.47 3.192(4) 139.7 .

loop_
_geom_torsion_atom_site_label_1
_geom_torsion_atom_site_label_2
_geom_torsion_atom_site_label_3
_geom_torsion_atom_site_label_4
_geom_torsion
_geom_torsion_site_symmetry_1
_geom_torsion_site_symmetry_2
_geom_torsion_site_symmetry_3
_geom_torsion_site_symmetry_4
_geom_torsion_publ_flag
C1A N1A N2A C3A 0.4(4) . . . . ?
N2A N1A C1A C2A -0.6(4) . . . . ?
N2A N1A C1A C10A 179.9(3) . . . . ?
N1A C1A C2A C3A 0.6(4) . . . . ?
C10A C1A C2A C3A -179.9(3) . . . . ?
N1A N2A C3A C2A 0.0(4) . . . . ?
N1A N2A C3A C4A -178.8(3) . . . . ?
C1A C2A C3A N2A -0.4(4) . . . . ?
C1A C2A C3A C4A 178.3(3) . . . . ?
N2A C3A C4A C5A -1.0(5) . . . . ?
C2A C3A C4A C5A -179.5(4) . . . . ?
N2A C3A C4A C9A 177.9(3) . . . . ?
C2A C3A C4A C9A -0.7(6) . . . . ?
C9A C4A C5A C6A -0.8(6) . . . . ?
C3A C4A C5A C6A 178.0(4) . . . . ?
C4A C5A C6A C7A 0.1(6) . . . . ?
C5A C6A C7A C8A 1.0(7) . . . . ?
C6A C7A C8A C9A -1.2(7) . . . . ?
C5A C4A C9A C8A 0.6(6) . . . . ?
C3A C4A C9A C8A -178.3(3) . . . . ?
C7A C8A C9A C4A 0.4(6) . . . . ?
N1A C1A C10A C15A -177.4(3) . . . . ?
C2A C1A C10A C15A 3.2(6) . . . . ?
N1A C1A C10A C11A 2.0(5) . . . . ?
C2A C1A C10A C11A -177.4(4) . . . . ?
C15A C10A C11A C12A 0.6(5) . . . . ?
C1A C10A C11A C12A -178.9(3) . . . . ?
C10A C11A C12A C13A 0.4(6) . . . . ?
C11A C12A C13A C14A -0.9(6) . . . . ?
C12A C13A C14A C15A 0.5(6) . . . . ?
C13A C14A C15A C10A 0.5(6) . . . . ?
C11A C10A C15A C14A -1.0(5) . . . . ?
C1A C10A C15A C14A 178.4(3) . . . . ?
C1B N1B N2B C3B -0.8(4) . . . . ?
N2B N1B C1B C2B 0.7(4) . . . . ?
N2B N1B C1B C10B -178.5(3) . . . . ?
N1B C1B C2B C3B -0.3(4) . . . . ?
C10B C1B C2B C3B 178.8(4) . . . . ?
N1B N2B C3B C2B 0.6(4) . . . . ?
N1B N2B C3B C4B -178.9(3) . . . . ?
C1B C2B C3B N2B -0.2(4) . . . . ?
C1B C2B C3B C4B 179.3(4) . . . . ?
N2B C3B C4B C9B 171.6(3) . . . . ?
C2B C3B C4B C9B -7.9(6) . . . . ?
N2B C3B C4B C5B -6.6(5) . . . . ?
C2B C3B C4B C5B 174.0(4) . . . . ?
C9B C4B C5B C6B -1.6(6) . . . . ?
C3B C4B C5B C6B 176.6(3) . . . . ?
C4B C5B C6B C7B 1.0(6) . . . . ?
C5B C6B C7B C8B -1.4(6) . . . . ?
C6B C7B C8B C9B 2.4(6) . . . . ?
C7B C8B C9B C4B -3.1(6) . . . . ?
C5B C4B C9B C8B 2.6(6) . . . . ?
C3B C4B C9B C8B -175.6(3) . . . . ?
N1B C1B C10B C11B -4.2(5) . . . . ?
C2B C1B C10B C11B 176.7(4) . . . . ?
N1B C1B C10B C15B 172.5(3) . . . . ?
C2B C1B C10B C15B -6.6(6) . . . . ?
C15B C10B C11B C12B 0.8(5) . . . . ?
C1B C10B C11B C12B 177.4(3) . . . . ?
C10B C11B C12B C13B -0.1(6) . . . . ?
C11B C12B C13B C14B -1.3(6) . . . . ?
C12B C13B C14B C15B 2.1(6) . . . . ?
C11B C10B C15B C14B -0.1(6) . . . . ?
C1B C10B C15B C14B -176.8(3) . . . . ?
C13B C14B C15B C10B -1.4(6) . . . . ?
C1C N1C N2C C3C -1.7(4) . . . . ?
N2C N1C C1C C2C 1.4(4) . . . . ?
N2C N1C C1C C10C -179.9(3) . . . . ?
N1C C1C C2C C3C -0.6(4) . . . . ?
C10C C1C C2C C3C -179.1(4) . . . . ?
N1C N2C C3C C2C 1.3(4) . . . . ?
N1C N2C C3C C4C -179.4(3) . . . . ?
C1C C2C C3C N2C -0.4(4) . . . . ?
C1C C2C C3C C4C -179.7(4) . . . . ?
N2C C3C C4C C9C 169.1(4) . . . . ?
C2C C3C C4C C9C -11.8(6) . . . . ?
N2C C3C C4C C5C -9.6(6) . . . . ?
C2C C3C C4C C5C 169.5(4) . . . . ?
C9C C4C C5C C6C -0.1(6) . . . . ?
C3C C4C C5C C6C 178.7(3) . . . . ?
C4C C5C C6C C7C 0.8(6) . . . . ?
C5C C6C C7C C8C -1.3(6) . . . . ?
C6C C7C C8C C9C 1.3(7) . . . . ?
C7C C8C C9C C4C -0.7(7) . . . . ?
C5C C4C C9C C8C 0.1(6) . . . . ?
C3C C4C C9C C8C -178.7(4) . . . . ?
N1C C1C C10C C11C 12.5(5) . . . . ?
C2C C1C C10C C11C -169.2(4) . . . . ?
N1C C1C C10C C15C -168.1(3) . . . . ?
C2C C1C C10C C15C 10.2(6) . . . . ?
C15C C10C C11C C12C 0.5(5) . . . . ?
C1C C10C C11C C12C 179.9(3) . . . . ?
C10C C11C C12C C13C -1.0(6) . . . . ?
C11C C12C C13C C14C 0.6(6) . . . . ?
C12C C13C C14C C15C 0.4(6) . . . . ?
C13C C14C C15C C10C -0.9(6) . . . . ?
C11C C10C C15C C14C 0.4(6) . . . . ?
C1C C10C C15C C14C -179.0(3) . . . . ?
C1D N1D N2D C3D 1.2(4) . . . . ?
N2D N1D C1D C2D -1.7(4) . . . . ?
N2D N1D C1D C10D 178.3(3) . . . . ?
N1D C1D C2D C3D 1.7(4) . . . . ?
C10D C1D C2D C3D -178.4(3) . . . . ?
N1D N2D C3D C2D -0.1(4) . . . . ?
N1D N2D C3D C4D -177.5(3) . . . . ?
C1D C2D C3D N2D -1.0(4) . . . . ?
C1D C2D C3D C4D 176.2(3) . . . . ?
N2D C3D C4D C9D -175.4(3) . . . . ?
C2D C3D C4D C9D 7.8(6) . . . . ?
N2D C3D C4D C5D 5.9(5) . . . . ?
C2D C3D C4D C5D -170.8(4) . . . . ?
C9D C4D C5D C6D -1.8(6) . . . . ?
C3D C4D C5D C6D 176.9(3) . . . . ?
C4D C5D C6D C7D 1.1(6) . . . . ?
C5D C6D C7D C8D 0.3(6) . . . . ?
C6D C7D C8D C9D -1.0(6) . . . . ?
C7D C8D C9D C4D 0.3(6) . . . . ?
C5D C4D C9D C8D 1.1(5) . . . . ?
C3D C4D C9D C8D -177.6(3) . . . . ?
N1D C1D C10D C11D -13.7(5) . . . . ?
C2D C1D C10D C11D 166.4(4) . . . . ?
N1D C1D C10D C15D 166.9(3) . . . . ?
C2D C1D C10D C15D -13.0(6) . . . . ?
C15D C10D C11D C12D 0.1(5) . . . . ?
C1D C10D C11D C12D -179.3(3) . . . . ?
C10D C11D C12D C13D -0.1(6) . . . . ?
C11D C12D C13D C14D 0.5(6) . . . . ?
C12D C13D C14D C15D -0.9(6) . . . . ?
C13D C14D C15D C10D 0.9(6) . . . . ?
C11D C10D C15D C14D -0.5(5) . . . . ?
C1D C10D C15D C14D 179.0(3) . . . . ?
C1E N1E N2E C3E -0.3(4) . . . . ?
N2E N1E C1E C2E -0.3(4) . . . . ?
N2E N1E C1E C10E -178.9(3) . . . . ?
N1E C1E C2E C3E 0.8(4) . . . . ?
C10E C1E C2E C3E 179.2(3) . . . . ?
N1E N2E C3E C2E 0.8(4) . . . . ?
N1E N2E C3E C4E -178.7(3) . . . . ?
C1E C2E C3E N2E -1.0(4) . . . . ?
C1E C2E C3E C4E 178.5(3) . . . . ?
N2E C3E C4E C5E -2.7(5) . . . . ?
C2E C3E C4E C5E 177.8(4) . . . . ?
N2E C3E C4E C9E 176.4(3) . . . . ?
C2E C3E C4E C9E -3.0(6) . . . . ?
C9E C4E C5E C6E -0.7(6) . . . . ?
C3E C4E C5E C6E 178.4(3) . . . . ?
C4E C5E C6E C7E 0.0(6) . . . . ?
C5E C6E C7E C8E 0.3(6) . . . . ?
C6E C7E C8E C9E 0.3(6) . . . . ?
C7E C8E C9E C4E -1.0(6) . . . . ?
C5E C4E C9E C8E 1.3(5) . . . . ?
C3E C4E C9E C8E -177.9(3) . . . . ?
N1E C1E C10E C11E 1.1(5) . . . . ?
C2E C1E C10E C11E -177.1(4) . . . . ?
N1E C1E C10E C15E -179.7(3) . . . . ?
C2E C1E C10E C15E 2.0(6) . . . . ?
C15E C10E C11E C12E -0.6(5) . . . . ?
C1E C10E C11E C12E 178.6(3) . . . . ?
C10E C11E C12E C13E -0.1(6) . . . . ?
C11E C12E C13E C14E 1.0(6) . . . . ?
C12E C13E C14E C15E -1.3(6) . . . . ?
C11E C10E C15E C14E 0.3(5) . . . . ?
C1E C10E C15E C14E -178.9(3) . . . . ?
C13E C14E C15E C10E 0.6(6) . . . . ?
C1F N1F N2F C3F 0.1(4) . . . . ?
N2F N1F C1F C2F 0.0(4) . . . . ?
N2F N1F C1F C10F 179.6(3) . . . . ?
N1F C1F C2F C3F -0.1(4) . . . . ?
C10F C1F C2F C3F -179.7(3) . . . . ?
N1F N2F C3F C2F -0.2(4) . . . . ?
N1F N2F C3F C4F 179.6(3) . . . . ?
C1F C2F C3F N2F 0.2(4) . . . . ?
C1F C2F C3F C4F -179.6(3) . . . . ?
N2F C3F C4F C9F -176.1(3) . . . . ?
C2F C3F C4F C9F 3.6(6) . . . . ?
N2F C3F C4F C5F 3.3(5) . . . . ?
C2F C3F C4F C5F -177.0(4) . . . . ?
C9F C4F C5F C6F 0.2(5) . . . . ?
C3F C4F C5F C6F -179.3(3) . . . . ?
C4F C5F C6F C7F -0.9(6) . . . . ?
C5F C6F C7F C8F 1.3(6) . . . . ?
C6F C7F C8F C9F -1.0(6) . . . . ?
C7F C8F C9F C4F 0.2(6) . . . . ?
C5F C4F C9F C8F 0.2(6) . . . . ?
C3F C4F C9F C8F 179.6(3) . . . . ?
N1F C1F C10F C11F -5.7(5) . . . . ?
C2F C1F C10F C11F 173.7(4) . . . . ?
N1F C1F C10F C15F 175.2(3) . . . . ?
C2F C1F C10F C15F -5.4(6) . . . . ?
C15F C10F C11F C12F -0.3(6) . . . . ?
C1F C10F C11F C12F -179.4(3) . . . . ?
C10F C11F C12F C13F -0.2(6) . . . . ?
C11F C12F C13F C14F 1.1(6) . . . . ?
C12F C13F C14F C15F -1.5(6) . . . . ?
C13F C14F C15F C10F 1.0(6) . . . . ?
C11F C10F C15F C14F -0.1(5) . . . . ?
C1F C10F C15F C14F 179.0(3) . . . . ?
C1H N1H N2H C3H -0.2(4) . . . . ?
N2H N1H C1H C2H 0.8(4) . . . . ?
N2H N1H C1H C10H -178.8(3) . . . . ?
N1H C1H C2H C3H -1.1(4) . . . . ?
C10H C1H C2H C3H 178.4(3) . . . . ?
N1H N2H C3H C2H -0.5(4) . . . . ?
N1H N2H C3H C4H 179.4(3) . . . . ?
C1H C2H C3H N2H 1.0(4) . . . . ?
C1H C2H C3H C4H -179.0(4) . . . . ?
N2H C3H C4H C9H 162.5(3) . . . . ?
C2H C3H C4H C9H -17.5(6) . . . . ?
N2H C3H C4H C5H -21.1(5) . . . . ?
C2H C3H C4H C5H 158.9(4) . . . . ?
C9H C4H C5H C6H -0.5(5) . . . . ?
C3H C4H C5H C6H -176.9(3) . . . . ?
C4H C5H C6H C7H -0.1(6) . . . . ?
C5H C6H C7H C8H 0.1(6) . . . . ?
C6H C7H C8H C9H 0.6(6) . . . . ?
C5H C4H C9H C8H 1.2(6) . . . . ?
C3H C4H C9H C8H 177.7(3) . . . . ?
C7H C8H C9H C4H -1.2(6) . . . . ?
N1H C1H C10H C11H 1.0(5) . . . . ?
C2H C1H C10H C11H -178.5(4) . . . . ?
N1H C1H C10H C15H 178.7(3) . . . . ?
C2H C1H C10H C15H -0.8(6) . . . . ?
C15H C10H C11H C12H 0.7(6) . . . . ?
C1H C10H C11H C12H 178.4(4) . . . . ?
C10H C11H C12H C13H -0.3(6) . . . . ?
C11H C12H C13H C14H -0.2(6) . . . . ?
C12H C13H C14H C15H 0.2(6) . . . . ?
C13H C14H C15H C10H 0.2(6) . . . . ?
C11H C10H C15H C14H -0.6(5) . . . . ?
C1H C10H C15H C14H -178.4(3) . . . . ?
C1G N1G N2G C3G 1.2(4) . . . . ?
N2G N1G C1G C2G -0.8(4) . . . . ?
N2G N1G C1G C10G -178.2(3) . . . . ?
N1G C1G C2G C3G 0.1(4) . . . . ?
C10G C1G C2G C3G 177.2(3) . . . . ?
N1G N2G C3G C2G -1.1(4) . . . . ?
N1G N2G C3G C4G 179.0(3) . . . . ?
C1G C2G C3G N2G 0.6(4) . . . . ?
C1G C2G C3G C4G -179.6(4) . . . . ?
N2G C3G C4G C5G -18.6(5) . . . . ?
C2G C3G C4G C5G 161.6(4) . . . . ?
N2G C3G C4G C9G 161.4(3) . . . . ?
C2G C3G C4G C9G -18.4(6) . . . . ?
C9G C4G C5G C6G -1.7(5) . . . . ?
C3G C4G C5G C6G 178.4(3) . . . . ?
C4G C5G C6G C7G 0.6(6) . . . . ?
C5G C6G C7G C8G 0.4(6) . . . . ?
C6G C7G C8G C9G -0.2(6) . . . . ?
C7G C8G C9G C4G -0.9(5) . . . . ?
C5G C4G C9G C8G 1.9(5) . . . . ?
C3G C4G C9G C8G -178.2(3) . . . . ?
N1G C1G C10G C15G -179.3(3) . . . . ?
C2G C1G C10G C15G 3.9(6) . . . . ?
N1G C1G C10G C11G 1.2(5) . . . . ?
C2G C1G C10G C11G -175.6(4) . . . . ?
C15G C10G C11G C12G -0.9(5) . . . . ?
C1G C10G C11G C12G 178.6(3) . . . . ?
C10G C11G C12G C13G 0.8(5) . . . . ?
C11G C12G C13G C14G -0.2(6) . . . . ?
C12G C13G C14G C15G -0.4(6) . . . . ?
C13G C14G C15G C10G 0.3(6) . . . . ?
C11G C10G C15G C14G 0.3(5) . . . . ?
C1G C10G C15G C14G -179.2(3) . . . . ?

loop_
_cod_related_entry_id
_cod_related_entry_database
_cod_related_entry_code
1 ChemSpider 30653765
